data_7134187
loop_
_publ_author_name
'Francis, Maria'
'Patra, Asutosh'
'Salam, Farsana Abdul'
'Prathapa, Siriyara Jagannatha'
'Roy, Sudipta'

_publ_section_title
;
 Isolation of mixed valence charge-neutral Ag<sub>12</sub>, and dicationic
 Ag<sub>10</sub> nano-clusters stabilized by carbene-phosphaalkenides.
;
_journal_issue 7
_journal_name_full 'Chemical communications (Cambridge, England)'
_journal_page_first 1379
_journal_page_last 1382
_journal_paper_doi 10.1039/d4cc05628k
_journal_volume 61
_journal_year 2025
_chemical_formula_moiety 'C124 H186 Ag10 F12 N8 O8 P6 S4'
_chemical_formula_sum 'C124 H186 Ag10 F12 N8 O8 P6 S4'
_chemical_formula_weight 3537.56
_space_group_crystal_system triclinic
_space_group_IT_number 2
_space_group_name_Hall '-P 1'
_space_group_name_H-M_alt 'P -1'
_atom_sites_solution_hydrogens geom
_audit_creation_method SHELXL-2019/1
_audit_update_record
;
2024-07-24 deposited with the CCDC.	2024-12-11 downloaded from the CCDC.
;
_cell_angle_alpha 70.721(2)
_cell_angle_beta 73.976(2)
_cell_angle_gamma 71.123(2)
_cell_formula_units_Z 2
_cell_length_a 16.8356(9)
_cell_length_b 22.3238(14)
_cell_length_c 26.6877(15)
_cell_measurement_reflns_used 9845
_cell_measurement_temperature 100.(2)
_cell_measurement_theta_max 27.6219
_cell_measurement_theta_min 2.2847
_cell_volume 8796.2(9)
_computing_cell_refinement 'SAINT V8.40B (Bruker AXS LLC, 2019)'
_computing_data_collection 'Bruker APEX4 v2022.1-0'(Bruker AXS Inc., 2022)'
_computing_data_reduction 'SAINT V8.40B (Bruker AXS LLC, 2019)'
_computing_molecular_graphics 'shelXle (C.B. Huebschle, rev 1503)'
_computing_publication_material 'APEX5 v2023.9-0 (Bruker AXS Inc., 2023)'
_computing_structure_refinement 'SHELXL-2019/1 (Sheldrick, 2019)'
_computing_structure_solution 'XT, VERSION 2018/2'
_diffrn_ambient_temperature 100(2)
_diffrn_detector CPAD
_diffrn_detector_area_resol_mean 7.41
_diffrn_detector_type 'Bruker PHOTON III C28'
_diffrn_measured_fraction_theta_full 0.999
_diffrn_measured_fraction_theta_max 0.993
_diffrn_measurement_device 'Bruker D8 VENTURE'
_diffrn_measurement_device_type 'Four-circle Kappa diffractometer'
_diffrn_measurement_method '\w and \f scans'
_diffrn_radiation_type MoK\a
_diffrn_radiation_wavelength 0.71073
_diffrn_reflns_av_R_equivalents 0.0594
_diffrn_reflns_av_unetI/netI 0.0349
_diffrn_reflns_Laue_measured_fraction_full 0.999
_diffrn_reflns_Laue_measured_fraction_max 0.993
_diffrn_reflns_limit_h_max 22
_diffrn_reflns_limit_h_min -22
_diffrn_reflns_limit_k_max 30
_diffrn_reflns_limit_k_min -30
_diffrn_reflns_limit_l_max 36
_diffrn_reflns_limit_l_min -36
_diffrn_reflns_number 393575
_diffrn_reflns_point_group_measured_fraction_full 0.999
_diffrn_reflns_point_group_measured_fraction_max 0.993
_diffrn_reflns_theta_full 25.242
_diffrn_reflns_theta_max 28.915
_diffrn_reflns_theta_min 1.667
_diffrn_source 'microfocus sealed tube'
_diffrn_source_type 'Incoatec I\mS 3.0'
_exptl_absorpt_coefficient_mu 1.245
_exptl_absorpt_correction_T_max 0.88
_exptl_absorpt_correction_T_min 0.70
_exptl_absorpt_correction_type multi-scan
_exptl_absorpt_process_details
;
Krause, L., Herbst-Irmer, R., Sheldrick, G. M., Stalke, D. (2015).
"Comparison of silver and molybdenum microfocus X-ray sources for
single-crystal structure determination"
J. Appl. Cryst. 48, 3-10.
doi:10.1107/S1600576714022985
;
_exptl_crystal_colour colourless
_exptl_crystal_density_diffrn 1.336
_exptl_crystal_description block
_exptl_crystal_F_000 3564
_exptl_crystal_size_max 0.180
_exptl_crystal_size_mid 0.130
_exptl_crystal_size_min 0.110
_refine_diff_density_max 3.253
_refine_diff_density_min -2.104
_refine_diff_density_rms 0.170
_refine_ls_extinction_method none
_refine_ls_goodness_of_fit_ref 1.039
_refine_ls_hydrogen_treatment constr
_refine_ls_matrix_type full
_refine_ls_number_parameters 1844
_refine_ls_number_reflns 46090
_refine_ls_number_restraints 1116
_refine_ls_restrained_S_all 1.058
_refine_ls_R_factor_all 0.0913
_refine_ls_R_factor_gt 0.0698
_refine_ls_shift/su_max 0.001
_refine_ls_shift/su_mean 0.000
_refine_ls_structure_factor_coef Fsqd
_refine_ls_weighting_details 'w=1/[\s^2^(Fo^2^)+(0.1312P)^2^+28.4931P] where P=(Fo^2^+2Fc^2^)/3'
_refine_ls_weighting_scheme calc
_refine_ls_wR_factor_gt 0.2131
_refine_ls_wR_factor_ref 0.2351
_reflns_Friedel_coverage 0.000
_reflns_number_gt 34011
_reflns_number_total 46090
_reflns_threshold_expression 'I > 2\s(I)'
_cod_data_source_file d4cc05628k2.cif
_cod_data_source_block mo_en_y_01_a_sq
_cod_depositor_comments
;
The following automatic conversions were performed:

data item '_exptl_absorpt_correction_type' value 'Multi-Scan' was
changed to 'multi-scan' in accordance with the
/home/data/users/saulius/crontab/automatic-downloads/rss-feeds/RSC/lib/dictionaries/cif_core.dic
dictionary named 'cif_core.dic' version 2.4.2 last updated on
2011-04-26.

Automatic conversion script
Id: cif_fix_values 8170 2020-07-09 18:12:32Z antanas 
;
_cod_database_code 7134187
_shelx_shelxl_version_number 2019/1
_shelx_space_group_comment
;
The symmetry employed for this shelxl refinement is uniquely defined
by the following loop, which should always be used as a source of
symmetry information in preference to the above space-group names.
They are only intended as comments.
;
_shelx_estimated_absorpt_t_min 0.807
_shelx_estimated_absorpt_t_max 0.875
_diffrn_measurement_ambient_temperature_device_make 'Oxford Cryostream 800'

loop_
_space_group_symop_operation_xyz
'x, y, z'
'-x, -y, -z'

loop_
_atom_site_label
_atom_site_type_symbol
_atom_site_fract_x
_atom_site_fract_y
_atom_site_fract_z
_atom_site_U_iso_or_equiv
_atom_site_adp_type
_atom_site_occupancy
_atom_site_site_symmetry_order
_atom_site_calc_flag
_atom_site_refinement_flags_posn
_atom_site_refinement_flags_adp
_atom_site_refinement_flags_occupancy
_atom_site_disorder_assembly
_atom_site_disorder_group
Ag1 Ag 0.12727(17) 0.42887(13) 0.82124(11) 0.0539(5) Uani 0.716(5) 1 d . U P A 1
Ag2 Ag 0.1432(2) 0.32546(11) 0.70687(12) 0.0299(3) Uani 0.716(5) 1 d . U P A 1
Ag3 Ag 0.2641(3) 0.1699(2) 0.65406(17) 0.0432(8) Uani 0.716(5) 1 d . U P A 1
Ag4 Ag 0.1935(3) 0.24883(13) 0.81031(16) 0.0359(4) Uani 0.716(5) 1 d . U P A 1
Ag5 Ag 0.39281(19) 0.2343(2) 0.64566(17) 0.0322(4) Uani 0.716(5) 1 d . U P A 1
Ag6 Ag 0.2869(3) 0.1047(2) 0.76484(13) 0.0479(8) Uani 0.716(5) 1 d . U P A 1
Ag7 Ag 0.45282(14) -0.00270(14) 0.66168(11) 0.0551(4) Uani 0.716(5) 1 d . U P A 1
Ag8 Ag 0.58589(16) 0.07195(14) 0.64218(10) 0.0489(3) Uani 0.716(5) 1 d . U P A 1
Ag9 Ag 0.60962(7) -0.03911(7) 0.63366(8) 0.0968(6) Uani 0.716(5) 1 d . U P A 1
Ag1A Ag 0.4385(3) 0.1676(3) 0.7555(2) 0.0475(8) Uani 0.716(5) 1 d . U P A 1
Ag1' Ag 0.1480(3) 0.4324(3) 0.8150(3) 0.0465(10) Uani 0.284(5) 1 d . U P A 2
Ag2' Ag 0.1429(6) 0.3395(3) 0.7063(4) 0.0304(8) Uani 0.284(5) 1 d . U P A 2
Ag3' Ag 0.2708(7) 0.1597(6) 0.6568(3) 0.0310(8) Uani 0.284(5) 1 d . U P A 2
Ag4' Ag 0.1898(7) 0.2634(4) 0.8085(4) 0.0424(13) Uani 0.284(5) 1 d . U P A 2
Ag5' Ag 0.3772(5) 0.2406(6) 0.6511(5) 0.0328(10) Uani 0.284(5) 1 d . U P A 2
Ag6' Ag 0.2911(6) 0.0956(5) 0.7651(2) 0.0315(8) Uani 0.284(5) 1 d . U P A 2
Ag7' Ag 0.4488(6) 0.0105(4) 0.6576(4) 0.086(2) Uani 0.284(5) 1 d . U P A 2
Ag8' Ag 0.5853(5) 0.0855(4) 0.6370(3) 0.075(2) Uani 0.284(5) 1 d . U P A 2
Ag9' Ag 0.6010(7) -0.0126(6) 0.5960(6) 0.247(3) Uani 0.284(5) 1 d . U P A 2
Ag1B Ag 0.4401(8) 0.1612(6) 0.7532(5) 0.0311(9) Uani 0.284(5) 1 d . U P A 2
S1 S 0.9369(2) -0.07676(15) 0.87611(12) 0.0687(8) Uani 0.704(5) 1 d D U P B 1
C12A C 0.8779(6) -0.0917(5) 0.8374(4) 0.079(2) Uani 0.704(5) 1 d D U P B 1
F1 F 0.8817(6) -0.1577(3) 0.8555(3) 0.094(2) Uani 0.704(5) 1 d D U P B 1
F2 F 0.9196(8) -0.0854(6) 0.7840(4) 0.113(3) Uani 0.704(5) 1 d D U P B 1
F3 F 0.7941(5) -0.0574(4) 0.8437(4) 0.095(2) Uani 0.704(5) 1 d D U P B 1
S1' S 0.8808(5) -0.0430(4) 0.8614(3) 0.085(2) Uani 0.296(5) 1 d D U P B 2
C12B C 0.8731(15) -0.1032(10) 0.8336(10) 0.095(3) Uani 0.296(5) 1 d D U P B 2
F1' F 0.9183(12) -0.0556(9) 0.8193(8) 0.099(3) Uani 0.296(5) 1 d D U P B 2
F2' F 0.8939(18) -0.0653(14) 0.7815(10) 0.095(3) Uani 0.296(5) 1 d D U P B 2
F3' F 0.7924(13) -0.0964(11) 0.8254(9) 0.103(4) Uani 0.296(5) 1 d D U P B 2
S2 S 0.8642(2) 0.05533(15) 0.87350(12) 0.0988(8) Uani 1 1 d . . . . .
S3 S 0.33734(18) 0.39499(17) 0.31895(12) 0.1004(8) Uani 1 1 d . . . . .
S4 S 0.30693(19) 0.51895(15) 0.24751(11) 0.0885(7) Uani 1 1 d . . . . .
P1 P 0.1849(2) 0.49159(12) 0.85519(8) 0.0903(9) Uani 1 1 d . . . . .
P2 P 0.08829(10) 0.35734(8) 0.79120(6) 0.0446(3) Uani 1 1 d . . . . .
P3 P 0.24035(8) 0.28242(7) 0.63748(5) 0.0368(3) Uani 1 1 d . . . . .
P4 P 0.30987(11) 0.05067(8) 0.69404(7) 0.0499(4) Uani 1 1 d . . . . .
P5 P 0.31073(9) 0.15844(8) 0.81949(6) 0.0430(3) Uani 1 1 d . . . . .
P6 P 0.52876(9) 0.17381(7) 0.66673(6) 0.0436(3) Uani 1 1 d . . . . .
F4 F 0.9310(6) 0.0064(5) 0.9622(3) 0.134(3) Uani 1 1 d . . . . .
F5 F 0.9845(5) 0.0821(5) 0.9031(5) 0.169(4) Uani 1 1 d . . . . .
F6 F 0.8581(6) 0.1077(4) 0.9489(4) 0.146(3) Uani 1 1 d . U . . .
F7 F 0.3203(8) 0.2822(5) 0.3217(5) 0.199(5) Uani 1 1 d . . . . .
F8 F 0.2630(5) 0.6262(4) 0.2763(4) 0.145(3) Uani 1 1 d . U . . .
F9 F 0.4147(6) 0.3170(4) 0.2551(4) 0.153(3) Uani 1 1 d . U . . .
F10 F 0.2764(6) 0.3593(4) 0.2560(4) 0.147(3) Uani 1 1 d . . . . .
F11 F 0.2788(5) 0.5474(4) 0.3401(3) 0.124(2) Uani 1 1 d . . . . .
F12 F 0.3903(4) 0.5704(4) 0.2852(3) 0.117(2) Uani 1 1 d . U . . .
O1 O 0.8962(7) -0.0934(4) 0.9288(3) 0.123(3) Uani 1 1 d . U . . .
O2 O 1.0200(7) -0.1113(5) 0.8608(5) 0.145(4) Uani 1 1 d . . . . .
O3 O 0.7870(5) 0.0405(4) 0.9033(3) 0.116(3) Uani 1 1 d . . . . .
O4 O 0.8629(7) 0.1149(5) 0.8333(4) 0.134(3) Uani 1 1 d . . . . .
O5 O 0.2511(5) 0.4152(5) 0.3469(3) 0.125(3) Uani 1 1 d . U . . .
O6 O 0.4044(5) 0.3569(6) 0.3492(4) 0.137(3) Uani 1 1 d . . . . .
O7 O 0.3497(8) 0.5504(5) 0.1960(4) 0.143(4) Uani 1 1 d . . . . .
O8 O 0.2166(4) 0.5225(4) 0.2572(3) 0.0911(19) Uani 1 1 d . . . . .
N1 N 0.2844(4) 0.5779(3) 0.7947(2) 0.0585(14) Uani 1 1 d . . . . .
N2 N -0.0425(4) 0.3442(3) 0.8805(2) 0.0553(13) Uani 1 1 d . . . . .
N3 N 0.2379(4) -0.0341(3) 0.6774(3) 0.0744(19) Uani 1 1 d . . . . .
N4 N 0.3664(3) 0.0737(2) 0.91171(18) 0.0434(10) Uani 1 1 d . . . . .
N5 N 0.1800(3) 0.3784(3) 0.55192(18) 0.0439(10) Uani 1 1 d . . . . .
N6 N 0.6703(3) 0.2228(3) 0.62038(19) 0.0490(12) Uani 1 1 d . . . . .
N7 N 0.9379(7) -0.0021(4) 0.8529(5) 0.123(3) Uani 1 1 d D U . . .
N8 N 0.3649(5) 0.4497(4) 0.2694(4) 0.088(2) Uani 1 1 d . . . . .
C1 C 0.2181(5) 0.6343(3) 0.8063(3) 0.0624(19) Uani 1 1 d . . . . .
C2 C 0.2077(5) 0.6510(4) 0.8533(4) 0.077(3) Uani 1 1 d . . . . .
C3 C 0.1455(7) 0.7095(6) 0.8596(5) 0.097(3) Uani 1 1 d . U . . .
H3 H 0.137042 0.723240 0.891242 0.116 Uiso 1 1 calc R U . . .
C4 C 0.0989(8) 0.7453(6) 0.8226(6) 0.107(3) Uani 1 1 d . U . . .
H4 H 0.060006 0.785658 0.827067 0.128 Uiso 1 1 calc R U . . .
C5 C 0.1053(8) 0.7253(6) 0.7765(6) 0.112(4) Uani 1 1 d . U . . .
H5 H 0.069008 0.751081 0.751279 0.134 Uiso 1 1 calc R U . . .
C6 C 0.1634(5) 0.6690(4) 0.7681(4) 0.078(3) Uani 1 1 d . . . . .
C7 C 0.3723(5) 0.5818(5) 0.7643(3) 0.074(2) Uani 1 1 d . . . . .
C8 C 0.4063(7) 0.5126(6) 0.7570(5) 0.102(4) Uani 1 1 d . . . . .
H8A H 0.401586 0.513529 0.720536 0.122 Uiso 1 1 calc R U . . .
H8B H 0.467442 0.496121 0.759751 0.122 Uiso 1 1 calc R U . . .
C9 C 0.3570(8) 0.4676(4) 0.7990(4) 0.087(3) Uani 1 1 d D . . . .
C10 C 0.2737(6) 0.5175(4) 0.8119(3) 0.070(2) Uani 1 1 d . . . . .
C11 C 0.2549(7) 0.6096(5) 0.8990(4) 0.086(3) Uani 1 1 d . . . . .
H11 H 0.298957 0.572231 0.886718 0.104 Uiso 1 1 calc R U . . .
C12 C 0.3008(8) 0.6468(6) 0.9159(4) 0.101(4) Uani 1 1 d . . . . .
H12A H 0.332710 0.616548 0.944054 0.151 Uiso 1 1 calc R U . . .
H12B H 0.258607 0.682311 0.930071 0.151 Uiso 1 1 calc R U . . .
H12C H 0.340472 0.665336 0.884542 0.151 Uiso 1 1 calc R U . . .
C13 C 0.1633(7) 0.6456(5) 0.7201(4) 0.091(3) Uani 1 1 d . . . . .
H13 H 0.212615 0.606174 0.718050 0.109 Uiso 1 1 calc R U . . .
C14 C 0.0827(8) 0.6253(5) 0.7292(5) 0.098(3) Uani 1 1 d . . . . .
H14A H 0.073000 0.625429 0.694644 0.146 Uiso 1 1 calc R U . . .
H14B H 0.034375 0.656152 0.745325 0.146 Uiso 1 1 calc R U . . .
H14C H 0.088032 0.581042 0.753764 0.146 Uiso 1 1 calc R U . . .
C15 C 0.3700(6) 0.6326(6) 0.7108(4) 0.094(3) Uani 1 1 d . . . . .
H15A H 0.428350 0.635383 0.692680 0.140 Uiso 1 1 calc R U . . .
H15B H 0.335880 0.675377 0.716767 0.140 Uiso 1 1 calc R U . . .
H15C H 0.344255 0.620285 0.688204 0.140 Uiso 1 1 calc R U . . .
C16 C 0.4191(6) 0.5977(5) 0.7971(4) 0.077(2) Uani 1 1 d . . . . .
H16A H 0.477568 0.597815 0.777381 0.115 Uiso 1 1 calc R U . . .
H16B H 0.420814 0.564581 0.831946 0.115 Uiso 1 1 calc R U . . .
H16C H 0.389286 0.641090 0.803165 0.115 Uiso 1 1 calc R U . . .
C17 C 0.4202(17) 0.4350(13) 0.8381(11) 0.064(6) Uani 0.38(3) 1 d D U P C 1
H17A H 0.401259 0.398661 0.866409 0.097 Uiso 0.38(3) 1 calc R U P C 1
H17B H 0.422533 0.467443 0.854714 0.097 Uiso 0.38(3) 1 calc R U P C 1
H17C H 0.477196 0.418200 0.818227 0.097 Uiso 0.38(3) 1 calc R U P C 1
C17' C 0.3817(15) 0.4306(7) 0.8552(5) 0.070(4) Uani 0.62(3) 1 d D U P C 2
H17D H 0.339609 0.406050 0.877481 0.104 Uiso 0.62(3) 1 calc R U P C 2
H17E H 0.382675 0.462360 0.872935 0.104 Uiso 0.62(3) 1 calc R U P C 2
H17F H 0.438426 0.400114 0.850605 0.104 Uiso 0.62(3) 1 calc R U P C 2
C18 C 0.3447(8) 0.4156(4) 0.7768(4) 0.097(4) Uani 1 1 d . . . . .
H18A H 0.307315 0.390286 0.804634 0.146 Uiso 1 1 calc R U . . .
H18B H 0.400315 0.385943 0.767201 0.146 Uiso 1 1 calc R U . . .
H18C H 0.318556 0.437784 0.744704 0.146 Uiso 1 1 calc R U . . .
C19 C -0.0012(4) 0.3281(3) 0.8344(2) 0.0498(13) Uani 1 1 d . . . . .
C20 C -0.1147(6) 0.3109(5) 0.9095(3) 0.075(2) Uani 1 1 d . . . . .
C21 C -0.2022(6) 0.3603(7) 0.9156(5) 0.114(4) Uani 1 1 d . U . . .
H21A H -0.246280 0.336743 0.935384 0.171 Uiso 1 1 calc R U . . .
H21B H -0.214711 0.386001 0.879741 0.171 Uiso 1 1 calc R U . . .
H21C H -0.201443 0.389840 0.935611 0.171 Uiso 1 1 calc R U . . .
C22 C 0.1918(8) 0.5803(6) 0.9491(4) 0.107(3) Uani 1 1 d . U . . .
H22A H 0.218685 0.562997 0.980978 0.161 Uiso 1 1 calc R U . . .
H22B H 0.177509 0.544842 0.942332 0.161 Uiso 1 1 calc R U . . .
H22C H 0.139531 0.614792 0.955446 0.161 Uiso 1 1 calc R U . . .
C23 C 0.1715(9) 0.6972(6) 0.6643(5) 0.131(5) Uani 1 1 d . U . . .
H23A H 0.178593 0.676621 0.635526 0.197 Uiso 1 1 calc R U . . .
H23B H 0.221289 0.713946 0.658603 0.197 Uiso 1 1 calc R U . . .
H23C H 0.119749 0.733623 0.663495 0.197 Uiso 1 1 calc R U . . .
C24 C 0.2273(4) 0.0181(3) 0.6950(3) 0.0540(15) Uani 1 1 d . . . . .
C25 C 0.1541(7) -0.0507(5) 0.6823(5) 0.092(3) Uani 1 1 d D U . . .
C26 C 0.0926(7) -0.0074(5) 0.7167(6) 0.116(5) Uani 1 1 d . . . . .
H26A H 0.038538 0.013158 0.702745 0.139 Uiso 1 1 calc R U . . .
H26B H 0.079330 -0.034156 0.754295 0.139 Uiso 1 1 calc R U . . .
C27 C 0.1312(5) 0.0447(4) 0.7158(4) 0.076(2) Uani 1 1 d . . . . .
C28 C 0.3036(4) 0.1025(3) 0.8856(2) 0.0427(12) Uani 1 1 d . . . . .
C29 C 0.2218(4) 0.0840(3) 0.9194(2) 0.0469(13) Uani 1 1 d . . . . .
C30 C 0.2545(4) 0.0277(3) 0.9670(2) 0.0515(14) Uani 1 1 d . . . . .
H30A H 0.213537 0.031264 1.001261 0.062 Uiso 1 1 calc R U . . .
H30B H 0.260788 -0.015240 0.961210 0.062 Uiso 1 1 calc R U . . .
C31 C 0.3405(4) 0.0336(3) 0.9699(2) 0.0473(13) Uani 1 1 d . . . . .
C32 C -0.0435(4) 0.2851(4) 0.8226(2) 0.0539(15) Uani 1 1 d . . . . .
C33 C -0.0882(7) 0.3241(5) 0.7772(5) 0.097(3) Uani 1 1 d . . . . .
H33A H -0.129304 0.302174 0.775996 0.145 Uiso 1 1 calc R U . . .
H33B H -0.046427 0.328075 0.743187 0.145 Uiso 1 1 calc R U . . .
H33C H -0.118501 0.367878 0.782188 0.145 Uiso 1 1 calc R U . . .
C34 C -0.0283(4) 0.3925(4) 0.8990(3) 0.0557(15) Uani 1 1 d . . . . .
C35 C -0.0710(5) 0.4585(4) 0.8805(3) 0.0626(18) Uani 1 1 d . . . . .
C36 C -0.0627(6) 0.5046(4) 0.9024(3) 0.075(2) Uani 1 1 d . . . . .
H36 H -0.092661 0.549425 0.891397 0.090 Uiso 1 1 calc R U . . .
C37 C -0.0098(7) 0.4843(5) 0.9407(3) 0.077(2) Uani 1 1 d . . . . .
H37 H -0.002730 0.515841 0.954729 0.092 Uiso 1 1 calc R U . . .
C38 C 0.0313(5) 0.4201(4) 0.9578(3) 0.0658(18) Uani 1 1 d . . . . .
H38 H 0.065415 0.407418 0.984374 0.079 Uiso 1 1 calc R U . . .
C39 C 0.0249(5) 0.3729(4) 0.9377(3) 0.0595(16) Uani 1 1 d . . . . .
C40 C -0.1001(8) 0.2632(7) 0.8778(4) 0.105(3) Uani 1 1 d . U . . .
H40A H -0.155484 0.261846 0.872607 0.125 Uiso 1 1 calc R U . . .
H40B H -0.071605 0.218658 0.897464 0.125 Uiso 1 1 calc R U . . .
C41 C -0.1018(6) 0.2707(5) 0.9660(4) 0.091(3) Uani 1 1 d . . . . .
H41A H -0.143797 0.244475 0.982060 0.136 Uiso 1 1 calc R U . . .
H41B H -0.109354 0.300130 0.988232 0.136 Uiso 1 1 calc R U . . .
H41C H -0.043980 0.241456 0.964431 0.136 Uiso 1 1 calc R U . . .
C42 C 0.2344(4) 0.3225(3) 0.5689(2) 0.0450(12) Uani 1 1 d . . . . .
C43 C 0.2990(5) 0.3028(4) 0.5199(3) 0.093(3) Uani 1 1 d D . . . .
C44 C 0.2644(5) 0.3499(4) 0.4734(3) 0.0634(19) Uani 1 1 d . . . . .
H44A H 0.243750 0.326977 0.455498 0.076 Uiso 1 1 calc R U . . .
H44B H 0.310258 0.368586 0.447130 0.076 Uiso 1 1 calc R U . . .
C45 C 0.1915(4) 0.4049(4) 0.4898(2) 0.0585(17) Uani 1 1 d . . . . .
C46 C 0.5921(3) 0.2298(3) 0.6499(2) 0.0423(12) Uani 1 1 d . . . . .
C47 C 0.5647(4) 0.2919(3) 0.6700(2) 0.0474(13) Uani 1 1 d . . . . .
C48 C 0.6312(5) 0.3288(4) 0.6315(3) 0.0608(18) Uani 1 1 d . . . . .
H48A H 0.606674 0.360886 0.600330 0.073 Uiso 1 1 calc R U . . .
H48B H 0.647177 0.352912 0.650744 0.073 Uiso 1 1 calc R U . . .
C49 C 0.7095(4) 0.2793(4) 0.6118(3) 0.0605(18) Uani 1 1 d . . . . .
C50 C 0.3232(8) -0.0671(5) 0.6480(6) 0.060(3) Uani 0.621(13) 1 d D U P C 1
C51 C 0.3688(7) -0.1223(5) 0.6816(6) 0.060(3) Uani 0.621(13) 1 d D U P C 1
C52 C 0.4443(9) -0.1586(7) 0.6564(7) 0.079(3) Uani 0.621(13) 1 d D U P C 1
H52 H 0.476563 -0.197175 0.677645 0.095 Uiso 0.621(13) 1 calc R U P C 1
C53 C 0.4734(12) -0.1393(8) 0.6010(6) 0.092(4) Uani 0.621(13) 1 d D U P C 1
H53 H 0.523936 -0.165758 0.584669 0.111 Uiso 0.621(13) 1 calc R U P C 1
C54 C 0.4290(10) -0.0814(8) 0.5688(8) 0.094(4) Uani 0.621(13) 1 d D U P C 1
H54 H 0.450137 -0.067552 0.531109 0.113 Uiso 0.621(13) 1 calc R U P C 1
C55 C 0.3535(9) -0.0447(8) 0.5930(6) 0.076(3) Uani 0.621(13) 1 d D U P C 1
C97 C 0.3061(15) 0.0216(11) 0.5584(9) 0.101(4) Uani 0.621(13) 1 d D U P C 1
H97 H 0.247949 0.043424 0.575713 0.121 Uiso 0.621(13) 1 calc R U P C 1
C99 C 0.3147(17) 0.0144(13) 0.5063(9) 0.135(6) Uani 0.621(13) 1 d D U P C 1
H99A H 0.257951 0.022096 0.498741 0.202 Uiso 0.621(13) 1 calc R U P C 1
H99B H 0.348293 -0.030103 0.504723 0.202 Uiso 0.621(13) 1 calc R U P C 1
H99C H 0.343849 0.046366 0.479244 0.202 Uiso 0.621(13) 1 calc R U P C 1
C50' C 0.3165(15) -0.0788(11) 0.6740(10) 0.071(4) Uani 0.379(13) 1 d D U P C 2
C51' C 0.3570(13) -0.1312(10) 0.7113(11) 0.067(4) Uani 0.379(13) 1 d D U P C 2
C52' C 0.4356(15) -0.1684(13) 0.6897(12) 0.090(5) Uani 0.379(13) 1 d D U P C 2
H52' H 0.469288 -0.201816 0.713760 0.108 Uiso 0.379(13) 1 calc R U P C 2
C53' C 0.467(2) -0.1584(14) 0.6340(11) 0.091(5) Uani 0.379(13) 1 d D U P C 2
H53' H 0.515671 -0.190014 0.622442 0.109 Uiso 0.379(13) 1 calc R U P C 2
C54' C 0.4315(16) -0.1063(13) 0.5948(12) 0.091(5) Uani 0.379(13) 1 d D U P C 2
H54' H 0.454215 -0.097478 0.557081 0.109 Uiso 0.379(13) 1 calc R U P C 2
C55' C 0.3564(15) -0.0683(13) 0.6197(11) 0.081(5) Uani 0.379(13) 1 d D U P C 2
C97' C 0.326(3) -0.0093(17) 0.5725(14) 0.113(12) Uani 0.379(13) 1 d D U P C 2
H97C H 0.272333 0.013370 0.593516 0.136 Uiso 0.379(13) 1 calc R U P C 2
C99' C 0.280(3) -0.028(2) 0.5300(17) 0.135(6) Uani 0.379(13) 1 d D U P C 2
H99D H 0.225085 0.004296 0.525013 0.202 Uiso 0.379(13) 1 calc R U P C 2
H99E H 0.270040 -0.071975 0.546443 0.202 Uiso 0.379(13) 1 calc R U P C 2
H99F H 0.318261 -0.026972 0.494858 0.202 Uiso 0.379(13) 1 calc R U P C 2
C56 C 0.1346(13) -0.0360(10) 0.6261(6) 0.178(8) Uani 1 1 d D U . . .
H56A H 0.085448 -0.052338 0.629290 0.268 Uiso 1 1 calc R U . . .
H56B H 0.184492 -0.057872 0.603333 0.268 Uiso 1 1 calc R U . . .
H56C H 0.121463 0.011457 0.609675 0.268 Uiso 1 1 calc R U . . .
C57 C 0.1575(8) -0.1224(5) 0.7137(7) 0.138(5) Uani 1 1 d . U . . .
H57A H 0.099872 -0.129088 0.723295 0.207 Uiso 1 1 calc R U . . .
H57B H 0.179656 -0.132663 0.746689 0.207 Uiso 1 1 calc R U . . .
H57C H 0.195148 -0.151293 0.691154 0.207 Uiso 1 1 calc R U . . .
C58 C 0.1099(8) 0.0601(10) 0.7706(7) 0.153(6) Uani 1 1 d . U . . .
H58A H 0.047786 0.074630 0.781616 0.230 Uiso 1 1 calc R U . . .
H58B H 0.135908 0.094889 0.767551 0.230 Uiso 1 1 calc R U . . .
H58C H 0.132568 0.020503 0.797686 0.230 Uiso 1 1 calc R U . . .
C59 C 0.0924(8) 0.1090(6) 0.6805(7) 0.126(4) Uani 1 1 d . U . . .
H59A H 0.030455 0.115126 0.686664 0.189 Uiso 1 1 calc R U . . .
H59B H 0.117067 0.109713 0.642504 0.189 Uiso 1 1 calc R U . . .
H59C H 0.104077 0.144424 0.688969 0.189 Uiso 1 1 calc R U . . .
C60 C 0.1579(4) 0.1416(4) 0.9381(3) 0.0614(18) Uani 1 1 d . . . . .
H60A H 0.109117 0.127021 0.963524 0.092 Uiso 1 1 calc R U . . .
H60B H 0.138052 0.175857 0.906859 0.092 Uiso 1 1 calc R U . . .
H60C H 0.185251 0.159217 0.956120 0.092 Uiso 1 1 calc R U . . .
C61 C 0.1790(5) 0.0600(4) 0.8888(3) 0.068(2) Uani 1 1 d . . . . .
H61A H 0.130365 0.044327 0.913311 0.103 Uiso 1 1 calc R U . . .
H61B H 0.220406 0.024046 0.874829 0.103 Uiso 1 1 calc R U . . .
H61C H 0.158966 0.096210 0.858604 0.103 Uiso 1 1 calc R U . . .
C62 C 0.3339(5) 0.0718(4) 1.0097(3) 0.0623(18) Uani 1 1 d . . . . .
H62A H 0.312516 0.047876 1.046486 0.093 Uiso 1 1 calc R U . . .
H62B H 0.294561 0.115315 1.000345 0.093 Uiso 1 1 calc R U . . .
H62C H 0.390567 0.076638 1.007924 0.093 Uiso 1 1 calc R U . . .
C63 C 0.4031(5) -0.0333(3) 0.9839(3) 0.0603(17) Uani 1 1 d . . . . .
H63A H 0.385927 -0.055761 1.021940 0.090 Uiso 1 1 calc R U . . .
H63B H 0.460635 -0.027679 0.977983 0.090 Uiso 1 1 calc R U . . .
H63C H 0.403023 -0.059571 0.960894 0.090 Uiso 1 1 calc R U . . .
C64 C 0.4535(4) 0.0816(3) 0.8911(2) 0.0468(13) Uani 1 1 d . . . . .
C65 C 0.4723(4) 0.1366(3) 0.8949(2) 0.0512(14) Uani 1 1 d . . . . .
C66 C 0.5565(5) 0.1411(4) 0.8759(3) 0.067(2) Uani 1 1 d . . . . .
H66 H 0.571571 0.177783 0.877547 0.081 Uiso 1 1 calc R U . . .
C67 C 0.6184(5) 0.0930(5) 0.8548(3) 0.072(2) Uani 1 1 d . . . . .
H67 H 0.675901 0.096134 0.843582 0.086 Uiso 1 1 calc R U . . .
C68 C 0.5978(4) 0.0399(4) 0.8499(3) 0.0598(17) Uani 1 1 d . . . . .
H68 H 0.641096 0.007909 0.834456 0.072 Uiso 1 1 calc R U . . .
C69 C 0.5150(4) 0.0332(3) 0.8671(2) 0.0481(13) Uani 1 1 d . . . . .
C70 C 0.0156(5) 0.2242(4) 0.8063(4) 0.078(2) Uani 1 1 d . . . . .
H70A H -0.018375 0.198907 0.801420 0.117 Uiso 1 1 calc R U . . .
H70B H 0.048703 0.197087 0.834622 0.117 Uiso 1 1 calc R U . . .
H70C H 0.054678 0.237194 0.772294 0.117 Uiso 1 1 calc R U . . .
C71 C -0.1247(5) 0.4854(4) 0.8363(3) 0.0627(17) Uani 1 1 d . . . . .
H71 H -0.131635 0.447469 0.827344 0.075 Uiso 1 1 calc R U . . .
C72 C -0.0828(6) 0.5270(4) 0.7859(3) 0.069(2) Uani 1 1 d . . . . .
H72A H -0.122084 0.547989 0.760344 0.103 Uiso 1 1 calc R U . . .
H72B H -0.030555 0.499421 0.769469 0.103 Uiso 1 1 calc R U . . .
H72C H -0.068325 0.560836 0.794984 0.103 Uiso 1 1 calc R U . . .
C73 C 0.0794(5) 0.3051(4) 0.9557(3) 0.0592(16) Uani 1 1 d . . . . .
H73 H 0.067058 0.276457 0.938384 0.071 Uiso 1 1 calc R U . . .
C74 C 0.0629(7) 0.2741(5) 1.0184(3) 0.084(3) Uani 1 1 d . . . . .
H74A H 0.103225 0.230884 1.027071 0.126 Uiso 1 1 calc R U . . .
H74B H 0.004251 0.269179 1.030585 0.126 Uiso 1 1 calc R U . . .
H74C H 0.070745 0.302727 1.036603 0.126 Uiso 1 1 calc R U . . .
C75 C 0.3691(10) 0.2465(7) 0.5234(9) 0.078(3) Uani 0.530(15) 1 d D U P D 1
H75A H 0.392157 0.238355 0.487571 0.117 Uiso 0.530(15) 1 calc R U P D 1
H75B H 0.349927 0.208459 0.548716 0.117 Uiso 0.530(15) 1 calc R U P D 1
H75C H 0.413581 0.253733 0.536152 0.117 Uiso 0.530(15) 1 calc R U P D 1
C76 C 0.3800(8) 0.3221(8) 0.5153(6) 0.067(3) Uani 0.530(15) 1 d D U P D 1
H76A H 0.409355 0.292865 0.544935 0.100 Uiso 0.530(15) 1 calc R U P D 1
H76B H 0.365210 0.367510 0.517380 0.100 Uiso 0.530(15) 1 calc R U P D 1
H76C H 0.417802 0.318179 0.480637 0.100 Uiso 0.530(15) 1 calc R U P D 1
C75' C 0.3219(11) 0.2329(6) 0.5249(7) 0.062(3) Uani 0.470(15) 1 d D U P D 2
H75D H 0.266691 0.265563 0.523472 0.093 Uiso 0.470(15) 1 calc R U P D 2
H75E H 0.319231 0.200322 0.560057 0.093 Uiso 0.470(15) 1 calc R U P D 2
H75F H 0.335173 0.210972 0.496116 0.093 Uiso 0.470(15) 1 calc R U P D 2
C76' C 0.3847(8) 0.2636(9) 0.5177(10) 0.075(3) Uani 0.470(15) 1 d D U P D 2
H76D H 0.440928 0.234194 0.508707 0.113 Uiso 0.470(15) 1 calc R U P D 2
H76E H 0.381010 0.274467 0.551108 0.113 Uiso 0.470(15) 1 calc R U P D 2
H76F H 0.376917 0.303914 0.488202 0.113 Uiso 0.470(15) 1 calc R U P D 2
C77 C 0.2136(8) 0.4694(5) 0.4718(3) 0.095(3) Uani 1 1 d . . . . .
H77A H 0.223235 0.484559 0.432211 0.142 Uiso 1 1 calc R U . . .
H77B H 0.265587 0.464236 0.484207 0.142 Uiso 1 1 calc R U . . .
H77C H 0.166388 0.501596 0.487047 0.142 Uiso 1 1 calc R U . . .
C78 C 0.1114(5) 0.4132(5) 0.4699(3) 0.084(3) Uani 1 1 d . . . . .
H78A H 0.122205 0.427334 0.430274 0.126 Uiso 1 1 calc R U . . .
H78B H 0.064520 0.446414 0.484197 0.126 Uiso 1 1 calc R U . . .
H78C H 0.095821 0.371311 0.482289 0.126 Uiso 1 1 calc R U . . .
C79 C 0.1115(3) 0.4122(3) 0.5869(2) 0.0392(11) Uani 1 1 d . . . . .
C80 C 0.1247(4) 0.4601(3) 0.6056(2) 0.0451(12) Uani 1 1 d . . . . .
C81 C 0.0561(4) 0.4926(3) 0.6379(2) 0.0487(13) Uani 1 1 d . . . . .
H81 H 0.063516 0.524837 0.650922 0.058 Uiso 1 1 calc R U . . .
C82 C -0.0224(4) 0.4791(3) 0.6516(2) 0.0524(15) Uani 1 1 d . . . . .
H82 H -0.069063 0.503118 0.672696 0.063 Uiso 1 1 calc R U . . .
C83 C -0.0334(4) 0.4299(3) 0.6344(3) 0.0502(14) Uani 1 1 d . . . . .
H83 H -0.087596 0.420387 0.644606 0.060 Uiso 1 1 calc R U . . .
C84 C 0.0332(3) 0.3945(3) 0.6028(2) 0.0417(11) Uani 1 1 d . . . . .
C85 C 0.5734(5) 0.2711(5) 0.7295(3) 0.067(2) Uani 1 1 d . . . . .
H85A H 0.566526 0.310139 0.741154 0.101 Uiso 1 1 calc R U . . .
H85B H 0.630017 0.241423 0.733578 0.101 Uiso 1 1 calc R U . . .
H85C H 0.529234 0.248628 0.751865 0.101 Uiso 1 1 calc R U . . .
C86 C 0.4750(4) 0.3338(3) 0.6638(3) 0.0530(14) Uani 1 1 d . . . . .
H86A H 0.464543 0.374091 0.674444 0.079 Uiso 1 1 calc R U . . .
H86B H 0.433356 0.309228 0.686866 0.079 Uiso 1 1 calc R U . . .
H86C H 0.469324 0.345106 0.625959 0.079 Uiso 1 1 calc R U . . .
C87 C 0.7471(5) 0.3049(5) 0.5530(4) 0.089(3) Uani 1 1 d . . . . .
H87A H 0.770642 0.341439 0.548915 0.133 Uiso 1 1 calc R U . . .
H87B H 0.702331 0.320264 0.531360 0.133 Uiso 1 1 calc R U . . .
H87C H 0.792733 0.269696 0.540462 0.133 Uiso 1 1 calc R U . . .
C88 C 0.7799(5) 0.2563(5) 0.6461(4) 0.078(2) Uani 1 1 d . . . . .
H88A H 0.796100 0.294511 0.646519 0.117 Uiso 1 1 calc R U . . .
H88B H 0.830102 0.226426 0.630271 0.117 Uiso 1 1 calc R U . . .
H88C H 0.758181 0.233425 0.683136 0.117 Uiso 1 1 calc R U . . .
C89 C 0.7175(4) 0.1681(4) 0.5975(3) 0.0576(16) Uani 1 1 d . . . . .
C90 C 0.7114(5) 0.1708(5) 0.5456(3) 0.071(2) Uani 1 1 d . . . . .
C91 C 0.7609(6) 0.1209(6) 0.5238(4) 0.095(3) Uani 1 1 d . . . . .
H91 H 0.757319 0.123254 0.488269 0.114 Uiso 1 1 calc R U . . .
C92 C 0.8165(6) 0.0665(5) 0.5506(5) 0.093(3) Uani 1 1 d . . . . .
H92 H 0.851516 0.032889 0.533745 0.112 Uiso 1 1 calc R U . . .
C93 C 0.8187(5) 0.0633(5) 0.6025(4) 0.081(3) Uani 1 1 d . . . . .
H93 H 0.854980 0.025760 0.622018 0.097 Uiso 1 1 calc R U . . .
C94 C 0.7703(4) 0.1124(4) 0.6279(3) 0.0595(17) Uani 1 1 d . . . . .
C95 C 0.3394(7) -0.1437(4) 0.7464(5) 0.088(3) Uani 1 1 d D U . . .
H95 H 0.284269 -0.110421 0.753483 0.105 Uiso 1 1 calc R U . C 1
C96 C 0.3972(9) -0.1326(7) 0.7754(6) 0.125(4) Uani 1 1 d . U . . .
H96A H 0.365521 -0.127119 0.811132 0.187 Uiso 1 1 calc R U . C 2
H96B H 0.416334 -0.092942 0.754212 0.187 Uiso 1 1 calc R U . C 2
H96C H 0.446935 -0.170445 0.779698 0.187 Uiso 1 1 calc R U . C 2
C98 C 0.3685(10) 0.0592(9) 0.5378(6) 0.167(8) Uani 1 1 d D . . . .
H98A H 0.339423 0.106083 0.531178 0.250 Uiso 1 1 calc R U . C 1
H98B H 0.403530 0.049944 0.503851 0.250 Uiso 1 1 calc R U . C 1
H98C H 0.405174 0.047274 0.564231 0.250 Uiso 1 1 calc R U . C 1
C100 C 0.4098(5) 0.1923(4) 0.9145(3) 0.0589(16) Uani 1 1 d . . . . .
H100 H 0.352710 0.182248 0.926106 0.071 Uiso 1 1 calc R U . . .
C101 C 0.4296(6) 0.2029(4) 0.9633(3) 0.073(2) Uani 1 1 d . . . . .
H10A H 0.388556 0.242245 0.972278 0.110 Uiso 1 1 calc R U . . .
H10B H 0.487640 0.208540 0.954463 0.110 Uiso 1 1 calc R U . . .
H10C H 0.425085 0.164676 0.994345 0.110 Uiso 1 1 calc R U . . .
C102 C 0.4947(4) -0.0213(3) 0.8559(3) 0.0531(14) Uani 1 1 d . . . . .
H102 H 0.433407 -0.020709 0.872187 0.064 Uiso 1 1 calc R U . . .
C103 C 0.5511(5) -0.0900(4) 0.8794(3) 0.0627(17) Uani 1 1 d . . . . .
H10D H 0.531176 -0.123798 0.874079 0.094 Uiso 1 1 calc R U . . .
H10E H 0.547102 -0.096764 0.918074 0.094 Uiso 1 1 calc R U . . .
H10F H 0.610631 -0.092967 0.860753 0.094 Uiso 1 1 calc R U . . .
C104 C -0.2156(6) 0.5276(5) 0.8557(4) 0.083(3) Uani 1 1 d . . . . .
H10G H -0.259182 0.512503 0.848950 0.124 Uiso 1 1 calc R U . . .
H10H H -0.220375 0.573851 0.835829 0.124 Uiso 1 1 calc R U . . .
H10I H -0.223988 0.523048 0.894500 0.124 Uiso 1 1 calc R U . . .
C105 C 0.1746(5) 0.3036(4) 0.9364(3) 0.0620(17) Uani 1 1 d . . . . .
H10J H 0.208922 0.257909 0.943543 0.093 Uiso 1 1 calc R U . . .
H10K H 0.190130 0.327171 0.955873 0.093 Uiso 1 1 calc R U . . .
H10L H 0.185545 0.324630 0.897530 0.093 Uiso 1 1 calc R U . . .
C106 C 0.2105(4) 0.4760(3) 0.5929(3) 0.0523(14) Uani 1 1 d . . . . .
H106 H 0.251364 0.450008 0.567801 0.063 Uiso 1 1 calc R U . . .
C107 C 0.2050(5) 0.5484(4) 0.5658(3) 0.0671(19) Uani 1 1 d . . . . .
H10M H 0.262244 0.555777 0.556454 0.101 Uiso 1 1 calc R U . . .
H10N H 0.167665 0.574469 0.590632 0.101 Uiso 1 1 calc R U . . .
H10O H 0.181538 0.561716 0.532857 0.101 Uiso 1 1 calc R U . . .
C108 C 0.0177(4) 0.3396(3) 0.5893(3) 0.0544(15) Uani 1 1 d . . . . .
H108 H 0.070132 0.321242 0.564790 0.065 Uiso 1 1 calc R U . . .
C109 C 0.0013(4) 0.2852(3) 0.6391(3) 0.0620(19) Uani 1 1 d . . . . .
H10P H -0.005584 0.249301 0.628646 0.093 Uiso 1 1 calc R U . . .
H10Q H -0.050920 0.301919 0.663230 0.093 Uiso 1 1 calc R U . . .
H10R H 0.049729 0.269041 0.657837 0.093 Uiso 1 1 calc R U . . .
C110 C 0.6485(6) 0.2240(5) 0.5132(3) 0.088(3) Uani 1 1 d . . . . .
H110 H 0.618324 0.258024 0.533609 0.106 Uiso 1 1 calc R U . . .
C111 C 0.6970(8) 0.2575(6) 0.4575(5) 0.111(4) Uani 1 1 d . U . . .
H11Y H 0.655832 0.292433 0.437148 0.167 Uiso 1 1 calc R U . . .
H11Z H 0.727584 0.224774 0.437022 0.167 Uiso 1 1 calc R U . . .
H10X H 0.737911 0.276257 0.463121 0.167 Uiso 1 1 calc R U . . .
C112 C 0.7739(4) 0.1030(4) 0.6854(3) 0.066(2) Uani 1 1 d . . . . .
H112 H 0.738984 0.144011 0.696261 0.079 Uiso 1 1 calc R U . . .
C113 C 0.7358(5) 0.0454(5) 0.7229(4) 0.086(3) Uani 1 1 d . . . . .
H11D H 0.742384 0.037840 0.760013 0.129 Uiso 1 1 calc R U . . .
H11E H 0.765939 0.005667 0.710644 0.129 Uiso 1 1 calc R U . . .
H11F H 0.674965 0.056285 0.721739 0.129 Uiso 1 1 calc R U . . .
C11A C 0.326(2) -0.2074(11) 0.7903(12) 0.086(7) Uani 0.38(3) 1 d D U P C 1
H11A H 0.300678 -0.197553 0.825332 0.128 Uiso 0.38(3) 1 calc R U P C 1
H11B H 0.380811 -0.240123 0.792442 0.128 Uiso 0.38(3) 1 calc R U P C 1
H11C H 0.287034 -0.224738 0.780666 0.128 Uiso 0.38(3) 1 calc R U P C 1
C11B C 0.3391(12) -0.2162(5) 0.7601(10) 0.084(5) Uani 0.62(3) 1 d D U P C 2
H11G H 0.315004 -0.231290 0.798546 0.126 Uiso 0.62(3) 1 calc R U P C 2
H11H H 0.397706 -0.242819 0.752223 0.126 Uiso 0.62(3) 1 calc R U P C 2
H11I H 0.304191 -0.220710 0.738252 0.126 Uiso 0.62(3) 1 calc R U P C 2
C114 C 0.4016(5) 0.2572(3) 0.8691(3) 0.0613(17) Uani 1 1 d . . . . .
H11J H 0.357012 0.292108 0.882755 0.092 Uiso 1 1 calc R U . . .
H11K H 0.386240 0.251486 0.838445 0.092 Uiso 1 1 calc R U . . .
H11L H 0.456217 0.269147 0.857410 0.092 Uiso 1 1 calc R U . . .
C115 C 0.5080(5) -0.0110(4) 0.7935(3) 0.0594(16) Uani 1 1 d . . . . .
H11M H 0.498925 -0.048533 0.786643 0.089 Uiso 1 1 calc R U . . .
H11N H 0.566295 -0.007093 0.776580 0.089 Uiso 1 1 calc R U . . .
H11O H 0.466971 0.029260 0.778295 0.089 Uiso 1 1 calc R U . . .
C116 C 0.2468(5) 0.4563(3) 0.6451(3) 0.0603(17) Uani 1 1 d . . . . .
H11P H 0.299910 0.469903 0.636553 0.090 Uiso 1 1 calc R U . . .
H11Q H 0.258578 0.408563 0.660179 0.090 Uiso 1 1 calc R U . . .
H11R H 0.204977 0.477940 0.671589 0.090 Uiso 1 1 calc R U . . .
C117 C -0.0595(5) 0.3646(4) 0.5591(4) 0.070(2) Uani 1 1 d . . . . .
H11S H -0.067448 0.327718 0.550511 0.104 Uiso 1 1 calc R U . . .
H11T H -0.047660 0.398296 0.525597 0.104 Uiso 1 1 calc R U . . .
H11U H -0.111499 0.383241 0.582351 0.104 Uiso 1 1 calc R U . . .
C118 C 0.8671(5) 0.0895(5) 0.6929(3) 0.084(3) Uani 1 1 d . . . . .
H11V H 0.866141 0.094435 0.728216 0.126 Uiso 1 1 calc R U . . .
H11W H 0.895313 0.120811 0.664272 0.126 Uiso 1 1 calc R U . . .
H11X H 0.898539 0.044672 0.690914 0.126 Uiso 1 1 calc R U . . .
C119 C 0.9156(10) 0.0629(8) 0.9225(6) 0.117(4) Uani 1 1 d . . . . .
C120 C 0.3401(10) 0.3352(7) 0.2869(6) 0.121(4) Uani 1 1 d . U . . .
C121 C 0.3111(6) 0.5661(6) 0.2878(4) 0.085(3) Uani 1 1 d . U . . .
C122 C 0.5819(7) 0.1948(6) 0.5074(4) 0.105(3) Uani 1 1 d . U . . .
H12D H 0.537243 0.230136 0.490441 0.158 Uiso 1 1 calc R U . . .
H12E H 0.556233 0.171424 0.543195 0.158 Uiso 1 1 calc R U . . .
H12F H 0.609550 0.164113 0.484812 0.158 Uiso 1 1 calc R U . . .

loop_
_atom_site_aniso_label
_atom_site_aniso_U_11
_atom_site_aniso_U_22
_atom_site_aniso_U_33
_atom_site_aniso_U_23
_atom_site_aniso_U_13
_atom_site_aniso_U_12
Ag1 0.0909(15) 0.0426(6) 0.0360(5) -0.0031(4) -0.0061(9) -0.0398(10)
Ag2 0.0368(4) 0.0250(9) 0.0280(4) 0.0000(6) -0.0086(3) -0.0131(7)
Ag3 0.0418(9) 0.0412(17) 0.0469(9) -0.0005(8) -0.0084(5) -0.0228(10)
Ag4 0.0438(6) 0.0307(9) 0.0304(6) 0.0040(7) -0.0107(4) -0.0153(7)
Ag5 0.0191(10) 0.0360(7) 0.0374(8) -0.0023(5) -0.0046(8) -0.0100(8)
Ag6 0.0442(9) 0.0478(16) 0.0494(9) 0.0032(6) -0.0105(6) -0.0235(9)
Ag7 0.0466(6) 0.0393(10) 0.0777(7) -0.0151(6) -0.0111(4) -0.0100(5)
Ag8 0.0381(5) 0.0426(9) 0.0649(6) -0.0091(6) -0.0151(4) -0.0096(5)
Ag9 0.0605(6) 0.0805(8) 0.1585(15) -0.0594(8) -0.0215(7) -0.0009(5)
Ag1A 0.0382(9) 0.0518(16) 0.0437(14) 0.0162(9) -0.0129(9) -0.0253(10)
Ag1' 0.0377(13) 0.057(3) 0.046(2) -0.0165(18) -0.0073(12) -0.0112(12)
Ag2' 0.0369(10) 0.0179(18) 0.0373(10) 0.0006(13) -0.0110(7) -0.0130(15)
Ag3' 0.0395(16) 0.0241(18) 0.0294(13) 0.0008(11) -0.0070(10) -0.0159(13)
Ag4' 0.0385(12) 0.042(3) 0.0373(12) 0.010(2) -0.0138(8) -0.013(2)
Ag5' 0.012(2) 0.038(2) 0.0403(19) -0.0033(12) 0.0005(14) -0.0086(16)
Ag6' 0.0391(14) 0.0277(14) 0.0245(14) -0.0002(9) -0.0047(10) -0.0123(9)
Ag7' 0.090(3) 0.042(3) 0.127(4) -0.027(2) -0.006(2) -0.028(2)
Ag8' 0.0519(17) 0.047(3) 0.112(3) -0.010(2) -0.0033(17) -0.0159(16)
Ag9' 0.242(6) 0.213(5) 0.258(6) -0.078(5) -0.017(5) -0.031(5)
Ag1B 0.0284(16) 0.0328(13) 0.0315(17) 0.0030(11) -0.0092(12) -0.0157(10)
S1 0.0678(17) 0.0661(16) 0.0641(15) -0.0118(12) -0.0071(12) -0.0170(13)
C12A 0.083(4) 0.079(4) 0.078(3) -0.021(3) -0.020(3) -0.017(3)
F1 0.123(6) 0.070(4) 0.092(5) -0.009(3) -0.029(4) -0.033(4)
F2 0.129(7) 0.114(7) 0.081(4) -0.023(5) -0.013(5) -0.019(5)
F3 0.083(4) 0.104(5) 0.097(5) -0.023(4) -0.030(4) -0.015(4)
S1' 0.071(3) 0.097(4) 0.065(3) -0.010(3) -0.019(3) -0.001(3)
C12B 0.091(4) 0.095(5) 0.086(4) -0.016(4) -0.020(4) -0.010(4)
F1' 0.097(4) 0.101(4) 0.086(4) -0.021(4) -0.018(4) -0.010(4)
F2' 0.096(5) 0.095(5) 0.086(4) -0.022(4) -0.022(4) -0.011(5)
F3' 0.101(6) 0.104(7) 0.095(7) -0.025(6) -0.028(6) -0.009(6)
S2 0.1037(19) 0.0900(17) 0.0878(17) -0.0073(14) 0.0005(14) -0.0376(15)
S3 0.0803(16) 0.131(2) 0.0806(16) -0.0114(16) -0.0164(13) -0.0313(16)
S4 0.0954(17) 0.0998(18) 0.0806(15) -0.0290(13) -0.0199(13) -0.0304(14)
P1 0.180(3) 0.0701(13) 0.0451(9) -0.0130(9) -0.0024(13) -0.0815(17)
P2 0.0454(8) 0.0525(8) 0.0368(7) -0.0109(6) -0.0086(6) -0.0138(6)
P3 0.0318(6) 0.0427(7) 0.0308(6) 0.0007(5) -0.0078(5) -0.0118(5)
P4 0.0497(8) 0.0470(8) 0.0569(9) -0.0096(7) -0.0024(7) -0.0283(7)
P5 0.0415(7) 0.0484(8) 0.0329(6) 0.0103(6) -0.0099(5) -0.0223(6)
P6 0.0305(6) 0.0445(7) 0.0501(8) 0.0036(6) -0.0085(6) -0.0180(5)
F4 0.138(6) 0.154(7) 0.119(6) -0.019(5) -0.042(5) -0.054(5)
F5 0.115(6) 0.166(8) 0.247(11) -0.069(8) 0.014(6) -0.089(6)
F6 0.152(6) 0.108(5) 0.174(6) -0.056(5) 0.012(5) -0.042(4)
F7 0.193(10) 0.126(7) 0.241(12) 0.026(7) -0.014(9) -0.090(7)
F8 0.130(6) 0.147(6) 0.189(8) -0.102(6) -0.059(5) 0.008(5)
F9 0.145(6) 0.124(5) 0.170(6) -0.059(5) 0.014(5) -0.023(5)
F10 0.156(7) 0.120(6) 0.182(8) -0.023(6) -0.080(7) -0.033(5)
F11 0.124(5) 0.172(7) 0.096(5) -0.073(5) 0.007(4) -0.051(5)
F12 0.080(4) 0.133(5) 0.166(6) -0.082(5) -0.026(4) -0.018(4)
O1 0.150(6) 0.110(5) 0.096(5) -0.018(4) -0.029(5) -0.021(5)
O2 0.125(7) 0.105(6) 0.168(9) -0.042(6) 0.016(7) -0.012(5)
O3 0.099(5) 0.131(7) 0.103(5) 0.019(5) -0.023(4) -0.057(5)
O4 0.163(9) 0.108(6) 0.110(6) 0.006(5) -0.009(6) -0.055(6)
O5 0.085(5) 0.197(9) 0.068(4) -0.018(5) -0.002(3) -0.033(5)
O6 0.082(5) 0.178(9) 0.139(8) -0.025(7) -0.037(5) -0.021(6)
O7 0.213(11) 0.132(7) 0.092(6) -0.035(5) 0.008(6) -0.082(8)
O8 0.072(4) 0.108(5) 0.112(5) -0.037(4) -0.044(4) -0.018(3)
N1 0.070(4) 0.051(3) 0.042(3) -0.013(2) 0.011(2) -0.018(3)
N2 0.056(3) 0.069(3) 0.042(3) -0.020(2) 0.002(2) -0.022(3)
N3 0.066(4) 0.049(3) 0.122(6) -0.030(4) -0.032(4) -0.015(3)
N4 0.046(2) 0.047(3) 0.033(2) 0.0043(18) -0.0079(18) -0.021(2)
N5 0.039(2) 0.054(3) 0.032(2) 0.0025(19) -0.0119(18) -0.013(2)
N6 0.036(2) 0.066(3) 0.039(2) 0.009(2) -0.0083(19) -0.027(2)
N7 0.123(5) 0.113(5) 0.117(5) -0.028(4) -0.009(4) -0.025(4)
N8 0.074(5) 0.089(5) 0.090(5) -0.021(4) -0.001(4) -0.022(4)
C1 0.056(4) 0.042(3) 0.076(5) -0.014(3) 0.024(3) -0.028(3)
C2 0.070(5) 0.066(4) 0.103(7) -0.051(5) 0.039(5) -0.044(4)
C3 0.080(5) 0.093(6) 0.135(7) -0.064(5) 0.018(5) -0.040(5)
C4 0.085(6) 0.085(6) 0.166(8) -0.065(6) -0.003(6) -0.027(5)
C5 0.090(6) 0.089(6) 0.166(9) -0.027(6) -0.026(6) -0.040(5)
C6 0.060(4) 0.046(4) 0.123(8) -0.025(4) 0.009(5) -0.026(3)
C7 0.060(4) 0.086(6) 0.069(5) -0.033(4) 0.012(4) -0.019(4)
C8 0.102(7) 0.107(8) 0.100(7) -0.072(7) -0.035(6) 0.026(6)
C9 0.127(8) 0.061(5) 0.082(6) -0.035(4) -0.034(6) -0.005(5)
C10 0.115(7) 0.051(4) 0.048(4) -0.013(3) -0.014(4) -0.028(4)
C11 0.119(8) 0.093(6) 0.066(5) -0.043(5) 0.029(5) -0.070(6)
C12 0.128(9) 0.107(7) 0.092(7) -0.057(6) 0.031(6) -0.075(7)
C13 0.086(6) 0.078(6) 0.088(6) 0.023(5) -0.016(5) -0.040(5)
C14 0.109(8) 0.084(6) 0.107(8) -0.005(6) -0.029(6) -0.047(6)
C15 0.072(5) 0.123(8) 0.068(5) -0.009(5) 0.022(4) -0.048(6)
C16 0.068(5) 0.084(6) 0.072(5) -0.029(4) 0.010(4) -0.021(4)
C17 0.058(11) 0.070(10) 0.077(11) -0.026(9) -0.029(9) -0.012(9)
C17' 0.094(10) 0.065(6) 0.063(7) -0.023(6) -0.014(7) -0.032(7)
C18 0.146(10) 0.061(5) 0.095(7) -0.036(5) -0.060(7) 0.008(5)
C19 0.053(3) 0.054(3) 0.040(3) -0.006(2) -0.010(2) -0.015(3)
C20 0.072(5) 0.109(7) 0.057(4) -0.039(4) 0.018(4) -0.047(5)
C21 0.061(5) 0.153(10) 0.099(7) 0.004(7) -0.011(5) -0.033(6)
C22 0.137(7) 0.119(7) 0.092(6) -0.053(5) 0.027(5) -0.084(6)
C23 0.137(10) 0.115(8) 0.119(9) 0.055(7) -0.045(7) -0.072(8)
C24 0.058(4) 0.042(3) 0.069(4) -0.003(3) -0.020(3) -0.025(3)
C25 0.091(6) 0.073(5) 0.133(7) -0.033(5) -0.038(5) -0.030(4)
C26 0.077(6) 0.083(6) 0.215(14) -0.038(8) -0.041(8) -0.047(5)
C27 0.054(4) 0.065(4) 0.121(7) -0.019(5) -0.019(4) -0.032(4)
C28 0.045(3) 0.046(3) 0.035(3) 0.006(2) -0.011(2) -0.023(2)
C29 0.047(3) 0.055(3) 0.033(3) 0.010(2) -0.009(2) -0.026(3)
C30 0.047(3) 0.053(3) 0.041(3) 0.012(2) -0.008(2) -0.020(3)
C31 0.048(3) 0.054(3) 0.031(2) 0.011(2) -0.006(2) -0.024(3)
C32 0.049(3) 0.074(4) 0.039(3) -0.015(3) 0.000(2) -0.023(3)
C33 0.111(8) 0.077(6) 0.123(8) -0.004(5) -0.080(7) -0.026(5)
C34 0.053(3) 0.073(4) 0.041(3) -0.020(3) -0.005(3) -0.014(3)
C35 0.073(5) 0.080(5) 0.044(3) -0.026(3) -0.012(3) -0.021(4)
C36 0.094(6) 0.072(5) 0.063(4) -0.034(4) -0.030(4) 0.003(4)
C37 0.109(7) 0.080(5) 0.055(4) -0.030(4) -0.027(4) -0.019(5)
C38 0.077(5) 0.073(5) 0.050(4) -0.022(3) -0.011(3) -0.019(4)
C39 0.069(4) 0.073(4) 0.040(3) -0.020(3) -0.002(3) -0.023(4)
C40 0.104(6) 0.141(7) 0.087(6) -0.045(5) 0.017(5) -0.071(6)
C41 0.075(6) 0.104(7) 0.076(6) -0.007(5) 0.005(4) -0.034(5)
C42 0.039(3) 0.055(3) 0.035(3) -0.004(2) -0.007(2) -0.013(2)
C43 0.097(6) 0.099(6) 0.033(3) -0.012(4) -0.005(4) 0.027(5)
C44 0.053(4) 0.087(5) 0.034(3) -0.007(3) -0.007(3) -0.008(3)
C45 0.054(4) 0.075(4) 0.032(3) 0.004(3) -0.013(2) -0.012(3)
C46 0.035(2) 0.054(3) 0.036(2) 0.008(2) -0.012(2) -0.023(2)
C47 0.045(3) 0.056(3) 0.044(3) 0.001(2) -0.011(2) -0.030(3)
C48 0.059(4) 0.069(4) 0.063(4) 0.005(3) -0.017(3) -0.045(3)
C49 0.042(3) 0.068(4) 0.067(4) 0.009(3) -0.008(3) -0.037(3)
C50 0.069(4) 0.058(4) 0.066(4) -0.027(3) -0.015(3) -0.019(3)
C51 0.066(4) 0.055(4) 0.070(4) -0.023(3) -0.015(3) -0.019(3)
C52 0.083(5) 0.073(5) 0.083(5) -0.029(3) -0.008(3) -0.020(3)
C53 0.095(5) 0.091(5) 0.090(5) -0.031(4) -0.013(4) -0.020(4)
C54 0.102(5) 0.093(5) 0.088(5) -0.032(4) -0.010(4) -0.023(4)
C55 0.087(5) 0.076(4) 0.074(4) -0.029(3) -0.014(3) -0.024(3)
C97 0.106(6) 0.099(6) 0.098(5) -0.026(4) -0.023(4) -0.022(4)
C99 0.143(7) 0.142(7) 0.125(6) -0.039(4) -0.032(4) -0.034(4)
C50' 0.074(6) 0.066(6) 0.077(5) -0.020(4) -0.014(4) -0.023(4)
C51' 0.069(5) 0.063(5) 0.073(5) -0.018(4) -0.014(4) -0.021(4)
C52' 0.087(6) 0.086(6) 0.092(6) -0.023(4) -0.014(4) -0.018(4)
C53' 0.093(6) 0.086(6) 0.091(6) -0.026(4) -0.012(4) -0.021(4)
C54' 0.093(6) 0.089(6) 0.091(6) -0.026(4) -0.016(4) -0.022(4)
C55' 0.085(6) 0.078(6) 0.083(5) -0.022(4) -0.014(4) -0.026(4)
C97' 0.117(12) 0.114(12) 0.111(12) -0.036(6) -0.022(5) -0.027(6)
C99' 0.143(7) 0.142(7) 0.125(6) -0.039(4) -0.032(4) -0.034(4)
C56 0.175(13) 0.219(15) 0.199(14) -0.072(12) -0.086(11) -0.068(11)
C57 0.107(8) 0.077(6) 0.250(14) -0.017(8) -0.060(9) -0.053(6)
C58 0.083(7) 0.251(15) 0.166(12) -0.093(11) 0.015(7) -0.090(9)
C59 0.098(6) 0.090(6) 0.190(9) -0.006(6) -0.034(6) -0.050(5)
C60 0.047(3) 0.068(4) 0.044(3) 0.012(3) -0.001(3) -0.014(3)
C61 0.066(4) 0.088(5) 0.052(4) 0.014(4) -0.013(3) -0.053(4)
C62 0.065(4) 0.075(5) 0.037(3) 0.012(3) -0.012(3) -0.030(4)
C63 0.060(4) 0.057(4) 0.043(3) 0.016(3) -0.009(3) -0.017(3)
C64 0.047(3) 0.058(3) 0.036(3) 0.011(2) -0.018(2) -0.029(3)
C65 0.051(3) 0.063(4) 0.038(3) 0.007(3) -0.015(2) -0.027(3)
C66 0.063(4) 0.083(5) 0.064(4) 0.001(4) -0.021(4) -0.043(4)
C67 0.045(4) 0.100(6) 0.069(5) -0.004(4) -0.009(3) -0.038(4)
C68 0.043(3) 0.074(4) 0.055(4) 0.002(3) -0.011(3) -0.023(3)
C69 0.043(3) 0.058(3) 0.037(3) 0.008(2) -0.011(2) -0.022(3)
C70 0.065(5) 0.065(5) 0.113(7) -0.017(5) -0.040(5) -0.015(4)
C71 0.063(4) 0.073(5) 0.057(4) -0.022(3) -0.019(3) -0.013(3)
C72 0.079(5) 0.063(4) 0.073(5) -0.025(4) -0.039(4) -0.002(4)
C73 0.069(4) 0.064(4) 0.039(3) -0.005(3) -0.008(3) -0.021(3)
C74 0.099(7) 0.104(7) 0.040(4) -0.010(4) -0.001(4) -0.035(5)
C75 0.079(5) 0.077(4) 0.077(4) -0.017(4) -0.012(4) -0.024(3)
C76 0.067(4) 0.067(4) 0.063(4) -0.013(3) -0.005(3) -0.022(3)
C75' 0.062(5) 0.066(5) 0.062(4) -0.017(4) -0.012(4) -0.019(3)
C76' 0.077(4) 0.073(5) 0.075(4) -0.016(4) -0.013(4) -0.024(3)
C77 0.143(9) 0.071(5) 0.045(4) 0.022(4) -0.025(5) -0.027(6)
C78 0.057(4) 0.132(8) 0.042(4) -0.011(4) -0.022(3) 0.002(5)
C79 0.033(2) 0.044(3) 0.035(2) 0.001(2) -0.0082(19) -0.013(2)
C80 0.050(3) 0.038(3) 0.042(3) 0.009(2) -0.019(2) -0.017(2)
C81 0.061(4) 0.036(3) 0.044(3) 0.001(2) -0.015(3) -0.014(2)
C82 0.056(4) 0.042(3) 0.042(3) 0.000(2) -0.008(3) -0.003(3)
C83 0.039(3) 0.049(3) 0.052(3) 0.006(3) -0.014(2) -0.015(2)
C84 0.038(3) 0.045(3) 0.042(3) 0.000(2) -0.016(2) -0.015(2)
C85 0.060(4) 0.100(6) 0.053(4) -0.019(4) -0.007(3) -0.042(4)
C86 0.051(3) 0.056(3) 0.057(4) -0.014(3) -0.003(3) -0.029(3)
C87 0.053(4) 0.108(7) 0.075(5) 0.034(5) -0.005(4) -0.045(4)
C88 0.054(4) 0.093(6) 0.093(6) 0.000(5) -0.020(4) -0.047(4)
C89 0.035(3) 0.072(4) 0.051(3) 0.003(3) -0.005(2) -0.017(3)
C90 0.045(3) 0.091(6) 0.056(4) -0.010(4) -0.013(3) 0.002(4)
C91 0.068(5) 0.125(8) 0.089(6) -0.050(6) -0.033(5) 0.017(5)
C92 0.075(6) 0.090(7) 0.105(8) -0.026(6) -0.037(5) 0.010(5)
C93 0.049(4) 0.078(5) 0.090(6) -0.002(5) -0.015(4) 0.000(4)
C94 0.032(3) 0.074(4) 0.053(4) 0.007(3) -0.006(2) -0.014(3)
C95 0.083(4) 0.076(4) 0.106(5) -0.017(4) -0.024(4) -0.025(3)
C96 0.120(6) 0.115(6) 0.133(6) -0.011(4) -0.034(4) -0.037(4)
C98 0.142(13) 0.24(2) 0.116(11) -0.117(13) 0.005(10) -0.006(14)
C100 0.065(4) 0.066(4) 0.053(4) -0.001(3) -0.016(3) -0.036(3)
C101 0.095(6) 0.082(5) 0.056(4) -0.009(4) -0.024(4) -0.039(5)
C102 0.049(3) 0.059(4) 0.047(3) -0.003(3) -0.012(3) -0.018(3)
C103 0.064(4) 0.058(4) 0.052(4) 0.003(3) -0.016(3) -0.010(3)
C104 0.069(5) 0.111(7) 0.063(5) -0.034(5) -0.018(4) 0.000(5)
C105 0.068(4) 0.071(4) 0.048(3) -0.005(3) -0.015(3) -0.025(4)
C106 0.053(3) 0.046(3) 0.059(4) 0.005(3) -0.017(3) -0.028(3)
C107 0.071(5) 0.054(4) 0.070(5) 0.008(3) -0.018(4) -0.030(3)
C108 0.045(3) 0.052(3) 0.072(4) -0.004(3) -0.032(3) -0.015(3)
C109 0.052(4) 0.041(3) 0.099(6) 0.000(3) -0.037(4) -0.018(3)
C110 0.069(5) 0.115(7) 0.047(4) -0.019(4) -0.022(4) 0.029(5)
C111 0.110(4) 0.112(4) 0.105(4) -0.028(2) -0.019(2) -0.021(2)
C112 0.037(3) 0.089(5) 0.056(4) 0.010(4) -0.014(3) -0.022(3)
C113 0.047(4) 0.099(6) 0.074(5) 0.033(5) -0.014(3) -0.024(4)
C11A 0.088(11) 0.061(10) 0.115(14) -0.013(10) -0.024(11) -0.035(9)
C11B 0.088(7) 0.063(6) 0.099(9) -0.022(6) -0.012(7) -0.022(6)
C114 0.076(5) 0.054(4) 0.055(4) 0.003(3) -0.022(3) -0.029(3)
C115 0.056(4) 0.065(4) 0.049(3) -0.002(3) -0.013(3) -0.016(3)
C116 0.065(4) 0.055(4) 0.065(4) 0.004(3) -0.022(3) -0.034(3)
C117 0.055(4) 0.066(4) 0.100(6) -0.011(4) -0.046(4) -0.017(3)
C118 0.048(4) 0.127(8) 0.063(5) 0.009(5) -0.023(3) -0.029(4)
C119 0.124(10) 0.149(12) 0.100(8) -0.018(8) -0.006(7) -0.089(10)
C120 0.120(8) 0.095(6) 0.119(7) -0.006(6) -0.008(6) -0.023(6)
C121 0.050(4) 0.107(6) 0.098(6) -0.026(5) -0.019(4) -0.015(4)
C122 0.087(6) 0.136(7) 0.086(5) -0.049(5) -0.049(5) 0.026(5)

loop_
_atom_type_symbol
_atom_type_description
_atom_type_scat_dispersion_real
_atom_type_scat_dispersion_imag
_atom_type_scat_source
C C 0.0033 0.0016 'International Tables Vol C Tables 4.2.6.8 and 6.1.1.4'
H H 0.0000 0.0000 'International Tables Vol C Tables 4.2.6.8 and 6.1.1.4'
Ag Ag -0.8971 1.1015 'International Tables Vol C Tables 4.2.6.8 and 6.1.1.4'
F F 0.0171 0.0103 'International Tables Vol C Tables 4.2.6.8 and 6.1.1.4'
N N 0.0061 0.0033 'International Tables Vol C Tables 4.2.6.8 and 6.1.1.4'
O O 0.0106 0.0060 'International Tables Vol C Tables 4.2.6.8 and 6.1.1.4'
P P 0.1023 0.0942 'International Tables Vol C Tables 4.2.6.8 and 6.1.1.4'
S S 0.1246 0.1234 'International Tables Vol C Tables 4.2.6.8 and 6.1.1.4'

loop_
_geom_angle_atom_site_label_1
_geom_angle_atom_site_label_2
_geom_angle_atom_site_label_3
_geom_angle
_geom_angle_site_symmetry_1
_geom_angle_site_symmetry_3
_geom_angle_publ_flag
P2 Ag1 P1 172.31(16) . . ?
P3 Ag2 P2 159.89(17) . . ?
P3 Ag2 Ag4 109.35(14) . . ?
P2 Ag2 Ag4 54.48(10) . . ?
P3 Ag3 P4 162.0(2) . . ?
P3 Ag3 Ag5 55.63(13) . . ?
P4 Ag3 Ag5 111.5(2) . . ?
P3 Ag3 Ag6 110.21(18) . . ?
P4 Ag3 Ag6 53.43(13) . . ?
Ag5 Ag3 Ag6 86.64(17) . . ?
P5 Ag4 P2 169.31(19) . . ?
P5 Ag4 Ag2 123.53(17) . . ?
P2 Ag4 Ag2 52.78(9) . . ?
P6 Ag5 P3 169.6(2) . . ?
P6 Ag5 Ag3 121.5(2) . . ?
P3 Ag5 Ag3 50.46(13) . . ?
P6 Ag5 Ag1A 52.04(14) . . ?
P3 Ag5 Ag1A 119.63(17) . . ?
Ag3 Ag5 Ag1A 99.23(19) . . ?
P5 Ag6 P4 161.27(19) . . ?
P5 Ag6 Ag3 122.19(19) . . ?
P4 Ag6 Ag3 54.04(12) . . ?
P5 Ag6 Ag1A 47.42(12) . . ?
P4 Ag6 Ag1A 114.04(16) . . ?
Ag3 Ag6 Ag1A 94.44(17) . . ?
P4 Ag7 Ag9 166.97(14) . . ?
P4 Ag7 Ag8 115.75(12) . . ?
Ag9 Ag7 Ag8 51.65(7) . . ?
P6 Ag8 Ag9 164.62(14) . . ?
P6 Ag8 Ag7 113.73(11) . . ?
Ag9 Ag8 Ag7 52.08(7) . . ?
Ag8 Ag9 Ag7 76.27(9) . . ?
P5 Ag1A P6 154.4(3) . . ?
P5 Ag1A Ag5 108.2(2) . . ?
P6 Ag1A Ag5 50.24(12) . . ?
P5 Ag1A Ag6 46.90(12) . . ?
P6 Ag1A Ag6 109.39(18) . . ?
Ag5 Ag1A Ag6 79.48(16) . . ?
P1 Ag1' P2 167.1(3) . . ?
P2 Ag2' P3 156.5(4) . . ?
P2 Ag2' Ag4' 49.9(3) . . ?
P3 Ag2' Ag4' 106.7(3) . . ?
P4 Ag3' P3 164.0(4) . . ?
P4 Ag3' Ag6' 53.0(3) . . ?
P3 Ag3' Ag6' 111.8(4) . . ?
P4 Ag3' Ag5' 119.8(5) . . ?
P3 Ag3' Ag5' 49.3(3) . . ?
Ag6' Ag3' Ag5' 88.8(4) . . ?
P2 Ag4' P5 175.1(5) . . ?
P2 Ag4' Ag2' 52.1(3) . . ?
P5 Ag4' Ag2' 123.1(4) . . ?
P3 Ag5' P6 169.9(6) . . ?
P3 Ag5' Ag3' 57.2(3) . . ?
P6 Ag5' Ag3' 112.8(5) . . ?
P3 Ag5' Ag1B 128.7(4) . . ?
P6 Ag5' Ag1B 49.7(3) . . ?
Ag3' Ag5' Ag1B 96.0(5) . . ?
P4 Ag6' P5 160.7(4) . . ?
P4 Ag6' Ag3' 50.6(2) . . ?
P5 Ag6' Ag3' 118.7(4) . . ?
P4 Ag6' Ag1B 112.9(3) . . ?
P5 Ag6' Ag1B 48.2(3) . . ?
Ag3' Ag6' Ag1B 92.3(4) . . ?
P4 Ag7' Ag9' 166.7(5) . . ?
P4 Ag7' Ag8' 121.3(4) . . ?
Ag9' Ag7' Ag8' 54.8(3) . . ?
P6 Ag8' Ag9' 160.9(5) . . ?
P6 Ag8' Ag7' 110.3(4) . . ?
Ag9' Ag8' Ag7' 53.7(3) . . ?
Ag7' Ag9' Ag8' 71.5(4) . . ?
P6 Ag1B P5 157.9(6) . . ?
P6 Ag1B Ag5' 56.2(3) . . ?
P5 Ag1B Ag5' 103.2(4) . . ?
P6 Ag1B Ag6' 113.1(4) . . ?
P5 Ag1B Ag6' 50.0(3) . . ?
Ag5' Ag1B Ag6' 80.6(4) . . ?
O1 S1 O2 119.4(7) . . ?
O1 S1 N7 114.6(6) . . ?
O2 S1 N7 105.0(6) . . ?
O1 S1 C12A 106.1(6) . . ?
O2 S1 C12A 103.9(6) . . ?
N7 S1 C12A 106.6(5) . . ?
F3 C12A F1 108.4(9) . . ?
F3 C12A F2 114.3(9) . . ?
F1 C12A F2 102.0(9) . . ?
F3 C12A S1 113.1(7) . . ?
F1 C12A S1 106.5(7) . . ?
F2 C12A S1 111.6(9) . . ?
F1' S1' N7 88.4(10) . . ?
F1' S1' C12B 51.3(6) . . ?
N7 S1' C12B 138.6(10) . . ?
F1' S1' O1 127.0(11) . . ?
N7 S1' O1 98.1(7) . . ?
C12B S1' O1 100.0(10) . . ?
F1' S1' S2 120.9(10) . . ?
N7 S1' S2 45.2(5) . . ?
C12B S1' S2 159.7(9) . . ?
O1 S1' S2 98.6(5) . . ?
F2' C12B F3' 91(2) . . ?
F2' C12B F1' 55.3(19) . . ?
F3' C12B F1' 129(2) . . ?
F2' C12B S1' 91.1(17) . . ?
F3' C12B S1' 115.5(18) . . ?
F1' C12B S1' 42.0(9) . . ?
S1' F1' F2' 132.9(18) . . ?
S1' F1' C12B 86.7(11) . . ?
F2' F1' C12B 61.9(11) . . ?
F1' F2' C12B 62.8(11) . . ?
O3 S2 O4 119.7(6) . . ?
O3 S2 N7 117.3(5) . . ?
O4 S2 N7 109.6(6) . . ?
O3 S2 C119 105.5(6) . . ?
O4 S2 C119 102.9(7) . . ?
N7 S2 C119 98.3(7) . . ?
O3 S2 S1' 78.3(5) . . ?
O4 S2 S1' 126.9(5) . . ?
N7 S2 S1' 40.4(3) . . ?
C119 S2 S1' 120.7(6) . . ?
O5 S3 O6 120.0(6) . . ?
O5 S3 N8 113.3(5) . . ?
O6 S3 N8 113.0(6) . . ?
O5 S3 C120 107.6(7) . . ?
O6 S3 C120 98.3(7) . . ?
N8 S3 C120 101.3(6) . . ?
O7 S4 O8 121.1(6) . . ?
O7 S4 N8 109.5(6) . . ?
O8 S4 N8 115.2(5) . . ?
O7 S4 C121 100.7(5) . . ?
O8 S4 C121 103.3(4) . . ?
N8 S4 C121 104.3(5) . . ?
C10 P1 Ag1' 106.9(3) . . ?
C10 P1 Ag1 114.5(3) . . ?
C19 P2 Ag4' 98.0(3) . . ?
C19 P2 Ag2' 121.5(3) . . ?
Ag4' P2 Ag2' 78.0(3) . . ?
C19 P2 Ag1 114.2(2) . . ?
C19 P2 Ag2 116.3(2) . . ?
Ag1 P2 Ag2 129.24(12) . . ?
C19 P2 Ag4 94.8(2) . . ?
Ag1 P2 Ag4 107.93(13) . . ?
Ag2 P2 Ag4 72.74(12) . . ?
C19 P2 Ag1' 121.3(3) . . ?
Ag4' P2 Ag1' 100.3(3) . . ?
Ag2' P2 Ag1' 116.7(2) . . ?
C42 P3 Ag5' 112.5(3) . . ?
C42 P3 Ag3 111.0(2) . . ?
C42 P3 Ag2 120.8(2) . . ?
Ag3 P3 Ag2 113.65(13) . . ?
C42 P3 Ag5 109.0(2) . . ?
Ag3 P3 Ag5 73.91(17) . . ?
Ag2 P3 Ag5 119.09(14) . . ?
C42 P3 Ag2' 117.3(3) . . ?
Ag5' P3 Ag2' 113.6(4) . . ?
C42 P3 Ag3' 112.1(3) . . ?
Ag5' P3 Ag3' 73.5(4) . . ?
Ag2' P3 Ag3' 120.0(3) . . ?
C24 P4 Ag3' 107.4(4) . . ?
C24 P4 Ag7' 122.6(3) . . ?
Ag3' P4 Ag7' 109.0(4) . . ?
C24 P4 Ag6' 116.0(3) . . ?
Ag3' P4 Ag6' 76.4(3) . . ?
Ag7' P4 Ag6' 114.6(3) . . ?
C24 P4 Ag7 118.5(3) . . ?
C24 P4 Ag6 116.5(3) . . ?
Ag7 P4 Ag6 117.19(13) . . ?
C24 P4 Ag3 106.4(3) . . ?
Ag7 P4 Ag3 116.40(14) . . ?
Ag6 P4 Ag3 72.53(14) . . ?
C28 P5 Ag4 113.7(2) . . ?
C28 P5 Ag6 104.7(2) . . ?
Ag4 P5 Ag6 98.66(15) . . ?
C28 P5 Ag1A 125.7(2) . . ?
Ag4 P5 Ag1A 117.14(17) . . ?
Ag6 P5 Ag1A 85.68(16) . . ?
C28 P5 Ag1B 124.8(4) . . ?
C28 P5 Ag6' 101.9(3) . . ?
Ag1B P5 Ag6' 81.8(3) . . ?
C28 P5 Ag4' 115.4(3) . . ?
Ag1B P5 Ag4' 116.3(4) . . ?
Ag6' P5 Ag4' 105.3(3) . . ?
C46 P6 Ag8' 117.2(3) . . ?
C46 P6 Ag1B 115.8(4) . . ?
Ag8' P6 Ag1B 116.7(4) . . ?
C46 P6 Ag5 107.7(2) . . ?
C46 P6 Ag8 120.7(2) . . ?
Ag5 P6 Ag8 115.11(14) . . ?
C46 P6 Ag1A 112.4(2) . . ?
Ag5 P6 Ag1A 77.72(17) . . ?
Ag8 P6 Ag1A 115.17(15) . . ?
C46 P6 Ag5' 107.8(3) . . ?
Ag8' P6 Ag5' 117.6(4) . . ?
Ag1B P6 Ag5' 74.2(4) . . ?
C10 N1 C1 123.0(6) . . ?
C10 N1 C7 114.0(7) . . ?
C1 N1 C7 123.0(6) . . ?
C19 N2 C34 125.1(6) . . ?
C19 N2 C20 112.7(6) . . ?
C34 N2 C20 121.9(5) . . ?
C24 N3 C50' 119.2(11) . . ?
C24 N3 C50 122.6(7) . . ?
C24 N3 C25 113.8(7) . . ?
C50' N3 C25 123.3(11) . . ?
C50 N3 C25 123.0(7) . . ?
C28 N4 C64 124.9(4) . . ?
C28 N4 C31 114.1(5) . . ?
C64 N4 C31 120.8(4) . . ?
C42 N5 C79 124.3(5) . . ?
C42 N5 C45 114.5(5) . . ?
C79 N5 C45 121.2(5) . . ?
C46 N6 C89 125.5(5) . . ?
C46 N6 C49 113.6(6) . . ?
C89 N6 C49 120.8(5) . . ?
S1' N7 S2 94.5(7) . . ?
S1 N7 S2 122.9(7) . . ?
S3 N8 S4 126.1(5) . . ?
C2 C1 C6 122.8(8) . . ?
C2 C1 N1 120.4(8) . . ?
C6 C1 N1 116.8(7) . . ?
C1 C2 C3 116.7(11) . . ?
C1 C2 C11 124.6(7) . . ?
C3 C2 C11 118.7(9) . . ?
C4 C3 C2 121.2(11) . . ?
C3 C4 C5 121.7(11) . . ?
C6 C5 C4 120.1(13) . . ?
C5 C6 C1 116.9(10) . . ?
C5 C6 C13 118.6(11) . . ?
C1 C6 C13 124.4(7) . . ?
N1 C7 C15 111.5(7) . . ?
N1 C7 C16 110.6(6) . . ?
C15 C7 C16 109.3(8) . . ?
N1 C7 C8 98.8(8) . . ?
C15 C7 C8 111.4(8) . . ?
C16 C7 C8 115.0(8) . . ?
C9 C8 C7 110.6(8) . . ?
C8 C9 C10 99.4(7) . . ?
C8 C9 C17 98.5(16) . . ?
C10 C9 C17 121.9(13) . . ?
C8 C9 C17' 122.1(12) . . ?
C10 C9 C17' 103.4(10) . . ?
C8 C9 C18 112.6(8) . . ?
C10 C9 C18 112.2(9) . . ?
C17 C9 C18 110.5(12) . . ?
C17' C9 C18 106.5(9) . . ?
N1 C10 C9 111.0(8) . . ?
N1 C10 P1 127.4(7) . . ?
C9 C10 P1 120.4(6) . . ?
C2 C11 C12 113.9(8) . . ?
C2 C11 C22 109.9(9) . . ?
C12 C11 C22 109.3(7) . . ?
C14 C13 C6 109.9(9) . . ?
C14 C13 C23 107.9(9) . . ?
C6 C13 C23 114.8(10) . . ?
N2 C19 C32 110.7(5) . . ?
N2 C19 P2 124.1(5) . . ?
C32 C19 P2 125.1(5) . . ?
C40 C20 C41 106.5(9) . . ?
C40 C20 N2 102.0(6) . . ?
C41 C20 N2 110.6(7) . . ?
C40 C20 C21 118.5(10) . . ?
C41 C20 C21 106.5(7) . . ?
N2 C20 C21 112.4(8) . . ?
N3 C24 C27 108.8(6) . . ?
N3 C24 P4 125.2(6) . . ?
C27 C24 P4 126.0(5) . . ?
C26 C25 C56 114.8(12) . . ?
C26 C25 C57 108.3(11) . . ?
C56 C25 C57 111.0(11) . . ?
C26 C25 N3 101.0(7) . . ?
C56 C25 N3 110.1(10) . . ?
C57 C25 N3 111.2(8) . . ?
C27 C26 C25 109.7(9) . . ?
C59 C27 C26 110.6(9) . . ?
C59 C27 C58 102.1(11) . . ?
C26 C27 C58 112.9(10) . . ?
C59 C27 C24 113.3(8) . . ?
C26 C27 C24 103.5(7) . . ?
C58 C27 C24 114.7(8) . . ?
N4 C28 C29 110.8(4) . . ?
N4 C28 P5 125.0(4) . . ?
C29 C28 P5 124.2(4) . . ?
C60 C29 C28 111.1(5) . . ?
C60 C29 C61 108.3(6) . . ?
C28 C29 C61 112.6(5) . . ?
C60 C29 C30 112.0(5) . . ?
C28 C29 C30 102.3(5) . . ?
C61 C29 C30 110.5(5) . . ?
C31 C30 C29 107.5(5) . . ?
C30 C31 C63 111.7(6) . . ?
C30 C31 C62 113.2(6) . . ?
C63 C31 C62 109.2(5) . . ?
C30 C31 N4 100.2(4) . . ?
C63 C31 N4 112.5(5) . . ?
C62 C31 N4 109.8(5) . . ?
C33 C32 C19 108.6(6) . . ?
C33 C32 C70 106.0(7) . . ?
C19 C32 C70 116.2(6) . . ?
C33 C32 C40 116.5(8) . . ?
C19 C32 C40 101.6(6) . . ?
C70 C32 C40 108.4(8) . . ?
C35 C34 C39 121.0(7) . . ?
C35 C34 N2 119.0(6) . . ?
C39 C34 N2 119.9(7) . . ?
C36 C35 C34 118.6(7) . . ?
C36 C35 C71 116.3(7) . . ?
C34 C35 C71 125.1(6) . . ?
C35 C36 C37 119.7(8) . . ?
C38 C37 C36 120.6(8) . . ?
C37 C38 C39 122.0(8) . . ?
C38 C39 C34 118.1(7) . . ?
C38 C39 C73 117.0(7) . . ?
C34 C39 C73 124.7(7) . . ?
C20 C40 C32 108.5(8) . . ?
N5 C42 C43 109.1(5) . . ?
N5 C42 P3 124.8(4) . . ?
C43 C42 P3 125.6(5) . . ?
C76' C43 C75' 57.2(11) . . ?
C75 C43 C44 131.1(11) . . ?
C76' C43 C44 124.6(12) . . ?
C75' C43 C44 120.4(10) . . ?
C75 C43 C76 70.3(11) . . ?
C44 C43 C76 102.4(9) . . ?
C75 C43 C42 124.6(11) . . ?
C76' C43 C42 128.6(12) . . ?
C75' C43 C42 113.3(9) . . ?
C44 C43 C42 104.0(5) . . ?
C76 C43 C42 107.8(9) . . ?
C43 C44 C45 111.6(5) . . ?
C77 C45 C44 113.4(7) . . ?
C77 C45 C78 109.0(7) . . ?
C44 C45 C78 112.3(7) . . ?
C77 C45 N5 110.4(6) . . ?
C44 C45 N5 99.8(5) . . ?
C78 C45 N5 111.7(6) . . ?
N6 C46 C47 110.9(5) . . ?
N6 C46 P6 124.9(5) . . ?
C47 C46 P6 124.1(4) . . ?
C86 C47 C46 114.7(5) . . ?
C86 C47 C85 110.1(6) . . ?
C46 C47 C85 108.3(5) . . ?
C86 C47 C48 109.9(5) . . ?
C46 C47 C48 100.3(5) . . ?
C85 C47 C48 113.3(5) . . ?
C49 C48 C47 108.8(6) . . ?
C87 C49 C48 111.9(7) . . ?
C87 C49 N6 111.7(7) . . ?
C48 C49 N6 100.3(5) . . ?
C87 C49 C88 109.4(6) . . ?
C48 C49 C88 113.1(7) . . ?
N6 C49 C88 110.1(6) . . ?
C55 C50 C51 123.1(13) . . ?
C55 C50 N3 123.5(10) . . ?
C51 C50 N3 113.4(10) . . ?
C52 C51 C50 116.6(13) . . ?
C52 C51 C95 120.0(11) . . ?
C50 C51 C95 123.4(10) . . ?
C53 C52 C51 121.3(15) . . ?
C52 C53 C54 120.8(16) . . ?
C55 C54 C53 118.8(16) . . ?
C54 C55 C50 119.2(15) . . ?
C54 C55 C97 119.3(15) . . ?
C50 C55 C97 121.4(13) . . ?
C99 C97 C98 90.4(19) . . ?
C99 C97 C55 108.0(18) . . ?
C98 C97 C55 103.7(16) . . ?
C97 C99 C98 45.2(10) . . ?
N3 C50' C51' 134(2) . . ?
N3 C50' C55' 108.1(17) . . ?
C51' C50' C55' 118(2) . . ?
C95 C51' C50' 128(2) . . ?
C95 C51' C52' 117(2) . . ?
C50' C51' C52' 115(2) . . ?
C95 C51' C11B 48.2(14) . . ?
C50' C51' C11B 138.2(18) . . ?
C52' C51' C11B 85.4(16) . . ?
C95 C51' C96 45.8(14) . . ?
C50' C51' C96 130.1(17) . . ?
C52' C51' C96 94.3(16) . . ?
C11B C51' C96 80.0(12) . . ?
C53' C52' C51' 123(3) . . ?
C53' C52' C95 146(2) . . ?
C51' C52' C95 23.6(11) . . ?
C54' C53' C52' 125(3) . . ?
C53' C54' C55' 109(2) . . ?
C50' C55' C54' 130(2) . . ?
C50' C55' C97' 126(2) . . ?
C54' C55' C97' 104(3) . . ?
C55' C97' C99' 114(2) . . ?
C55' C97' C98 129(2) . . ?
C99' C97' C98 111(2) . . ?
C65 C64 C69 123.0(5) . . ?
C65 C64 N4 119.2(6) . . ?
C69 C64 N4 117.8(5) . . ?
C66 C65 C64 117.0(7) . . ?
C66 C65 C100 116.9(7) . . ?
C64 C65 C100 126.0(6) . . ?
C67 C66 C65 121.1(7) . . ?
C66 C67 C68 121.0(7) . . ?
C69 C68 C67 120.7(7) . . ?
C68 C69 C64 117.1(6) . . ?
C68 C69 C102 118.4(6) . . ?
C64 C69 C102 124.3(5) . . ?
C72 C71 C35 111.7(7) . . ?
C72 C71 C104 108.3(7) . . ?
C35 C71 C104 111.3(6) . . ?
C39 C73 C105 110.9(6) . . ?
C39 C73 C74 114.4(6) . . ?
C105 C73 C74 108.5(6) . . ?
C43 C75 C76 57.8(7) . . ?
C43 C76 C75 52.0(6) . . ?
C76' C75' C43 60.3(7) . . ?
C75' C76' C43 62.5(8) . . ?
C84 C79 C80 122.0(5) . . ?
C84 C79 N5 118.0(5) . . ?
C80 C79 N5 120.0(5) . . ?
C81 C80 C79 117.8(5) . . ?
C81 C80 C106 119.2(6) . . ?
C79 C80 C106 123.0(6) . . ?
C82 C81 C80 121.6(6) . . ?
C81 C82 C83 119.7(6) . . ?
C84 C83 C82 121.7(6) . . ?
C83 C84 C79 117.0(5) . . ?
C83 C84 C108 118.2(5) . . ?
C79 C84 C108 124.8(6) . . ?
C90 C89 C94 120.7(7) . . ?
C90 C89 N6 119.8(6) . . ?
C94 C89 N6 119.6(6) . . ?
C91 C90 C89 118.4(7) . . ?
C91 C90 C110 117.3(8) . . ?
C89 C90 C110 124.1(7) . . ?
C90 C91 C92 123.5(9) . . ?
C93 C92 C91 117.1(9) . . ?
C92 C93 C94 123.0(8) . . ?
C93 C94 C89 117.1(7) . . ?
C93 C94 C112 119.1(7) . . ?
C89 C94 C112 123.8(7) . . ?
C51' C95 C96 109.7(18) . . ?
C51' C95 C11B 106.6(19) . . ?
C96 C95 C11B 113.3(12) . . ?
C96 C95 C11A 93.5(14) . . ?
C96 C95 C51 112.3(9) . . ?
C11A C95 C51 136.5(16) . . ?
C51' C95 C52' 39.6(15) . . ?
C96 C95 C52' 92.0(12) . . ?
C11B C95 C52' 82.6(12) . . ?
C95 C96 C51' 24.5(8) . . ?
C97 C98 C99 44.4(10) . . ?
C65 C100 C101 113.9(6) . . ?
C65 C100 C114 111.7(6) . . ?
C101 C100 C114 108.9(6) . . ?
C69 C102 C103 113.2(6) . . ?
C69 C102 C115 110.1(5) . . ?
C103 C102 C115 107.6(6) . . ?
C80 C106 C107 112.5(6) . . ?
C80 C106 C116 110.6(5) . . ?
C107 C106 C116 108.5(6) . . ?
C84 C108 C109 111.7(6) . . ?
C84 C108 C117 111.5(5) . . ?
C109 C108 C117 109.1(6) . . ?
C90 C110 C122 109.6(9) . . ?
C90 C110 C111 110.1(8) . . ?
C122 C110 C111 112.3(8) . . ?
C94 C112 C113 110.5(7) . . ?
C94 C112 C118 111.5(6) . . ?
C113 C112 C118 109.3(6) . . ?
C95 C11B C51' 25.2(8) . . ?
F5 C119 F4 108.7(13) . . ?
F5 C119 F6 107.4(12) . . ?
F4 C119 F6 104.3(11) . . ?
F5 C119 S2 116.2(10) . . ?
F4 C119 S2 111.7(9) . . ?
F6 C119 S2 107.8(11) . . ?
F7 C120 F9 108.6(12) . . ?
F7 C120 F10 102.8(13) . . ?
F9 C120 F10 108.4(13) . . ?
F7 C120 S3 112.6(12) . . ?
F9 C120 S3 113.7(11) . . ?
F10 C120 S3 110.1(9) . . ?
F8 C121 F11 99.3(9) . . ?
F8 C121 F12 106.9(10) . . ?
F11 C121 F12 105.5(8) . . ?
F8 C121 S4 113.1(7) . . ?
F11 C121 S4 116.2(8) . . ?
F12 C121 S4 114.4(7) . . ?

loop_
_geom_bond_atom_site_label_1
_geom_bond_atom_site_label_2
_geom_bond_distance
_geom_bond_site_symmetry_2
_geom_bond_publ_flag
Ag1 P2 2.332(3) . ?
Ag1 P1 2.434(3) . ?
Ag2 P3 2.348(3) . ?
Ag2 P2 2.431(3) . ?
Ag2 Ag4 2.916(5) . ?
Ag3 P3 2.319(5) . ?
Ag3 P4 2.464(5) . ?
Ag3 Ag5 2.889(7) . ?
Ag3 Ag6 2.903(5) . ?
Ag4 P5 2.321(4) . ?
Ag4 P2 2.485(4) . ?
Ag5 P6 2.364(4) . ?
Ag5 P3 2.482(4) . ?
Ag5 Ag1A 3.005(7) . ?
Ag6 P5 2.348(4) . ?
Ag6 P4 2.445(4) . ?
Ag6 Ag1A 3.207(7) . ?
Ag7 P4 2.374(3) . ?
Ag7 Ag9 2.472(3) . ?
Ag7 Ag8 3.044(3) . ?
Ag8 P6 2.397(3) . ?
Ag8 Ag9 2.458(3) . ?
Ag1A P5 2.368(6) . ?
Ag1A P6 2.424(6) . ?
Ag1' P1 2.261(8) . ?
Ag1' P2 2.523(7) . ?
Ag2' P2 2.312(9) . ?
Ag2' P3 2.494(9) . ?
Ag2' Ag4' 2.865(13) . ?
Ag3' P4 2.252(11) . ?
Ag3' P3 2.518(11) . ?
Ag3' Ag6' 2.832(11) . ?
Ag3' Ag5' 2.873(17) . ?
Ag4' P2 2.239(9) . ?
Ag4' P5 2.551(9) . ?
Ag5' P3 2.271(9) . ?
Ag5' P6 2.573(9) . ?
Ag5' Ag1B 2.980(17) . ?
Ag6' P4 2.328(8) . ?
Ag6' P5 2.469(9) . ?
Ag6' Ag1B 3.189(16) . ?
Ag7' P4 2.277(9) . ?
Ag7' Ag9' 2.630(14) . ?
Ag7' Ag8' 3.094(12) . ?
Ag8' P6 2.196(9) . ?
Ag8' Ag9' 2.668(13) . ?
Ag1B P6 2.360(12) . ?
Ag1B P5 2.401(12) . ?
S1 O1 1.369(9) . ?
S1 O2 1.383(10) . ?
S1 N7 1.579(7) . ?
S1 C12A 1.781(8) . ?
C12A F3 1.364(8) . ?
C12A F1 1.377(8) . ?
C12A F2 1.386(9) . ?
S1' F1' 1.20(2) . ?
S1' N7 1.456(8) . ?
S1' C12B 1.788(10) . ?
S1' O1 1.818(12) . ?
S1' S2 2.242(10) . ?
C12B F2' 1.386(10) . ?
C12B F3' 1.388(10) . ?
C12B F1' 1.397(10) . ?
F1' F2' 1.29(4) . ?
S2 O3 1.402(8) . ?
S2 O4 1.405(9) . ?
S2 N7 1.595(11) . ?
S2 C119 1.831(14) . ?
S3 O5 1.438(8) . ?
S3 O6 1.442(9) . ?
S3 N8 1.555(9) . ?
S3 C120 1.792(16) . ?
S4 O7 1.429(9) . ?
S4 O8 1.450(7) . ?
S4 N8 1.558(9) . ?
S4 C121 1.761(11) . ?
P1 C10 1.752(10) . ?
P2 C19 1.791(7) . ?
P3 C42 1.766(6) . ?
P4 C24 1.756(6) . ?
P5 C28 1.792(5) . ?
P6 C46 1.769(5) . ?
F4 C119 1.357(16) . ?
F5 C119 1.281(13) . ?
F6 C119 1.377(17) . ?
F7 C120 1.317(15) . ?
F8 C121 1.309(12) . ?
F9 C120 1.330(15) . ?
F10 C120 1.393(17) . ?
F11 C121 1.328(12) . ?
F12 C121 1.350(10) . ?
N1 C10 1.328(9) . ?
N1 C1 1.444(9) . ?
N1 C7 1.493(10) . ?
N2 C19 1.335(8) . ?
N2 C34 1.432(9) . ?
N2 C20 1.521(9) . ?
N3 C24 1.337(9) . ?
N3 C50' 1.38(2) . ?
N3 C50 1.515(15) . ?
N3 C25 1.534(11) . ?
N4 C28 1.298(7) . ?
N4 C64 1.464(7) . ?
N4 C31 1.536(6) . ?
N5 C42 1.310(8) . ?
N5 C79 1.441(7) . ?
N5 C45 1.544(7) . ?
N6 C46 1.325(7) . ?
N6 C89 1.448(10) . ?
N6 C49 1.530(8) . ?
C1 C2 1.376(12) . ?
C1 C6 1.421(13) . ?
C2 C3 1.412(13) . ?
C2 C11 1.513(15) . ?
C3 C4 1.315(18) . ?
C4 C5 1.407(18) . ?
C5 C6 1.363(14) . ?
C6 C13 1.536(15) . ?
C7 C15 1.503(13) . ?
C7 C16 1.509(13) . ?
C7 C8 1.521(13) . ?
C8 C9 1.497(17) . ?
C9 C10 1.517(13) . ?
C9 C17 1.538(9) . ?
C9 C17' 1.552(9) . ?
C9 C18 1.554(12) . ?
C11 C12 1.531(12) . ?
C11 C22 1.559(12) . ?
C13 C14 1.499(14) . ?
C13 C23 1.556(13) . ?
C19 C32 1.515(9) . ?
C20 C40 1.490(13) . ?
C20 C41 1.513(13) . ?
C20 C21 1.532(14) . ?
C24 C27 1.543(11) . ?
C25 C26 1.504(16) . ?
C25 C56 1.529(9) . ?
C25 C57 1.533(15) . ?
C26 C27 1.497(10) . ?
C27 C59 1.488(15) . ?
C27 C58 1.532(17) . ?
C28 C29 1.523(7) . ?
C29 C60 1.513(10) . ?
C29 C61 1.529(10) . ?
C29 C30 1.543(8) . ?
C30 C31 1.519(9) . ?
C31 C63 1.521(9) . ?
C31 C62 1.531(10) . ?
C32 C33 1.475(11) . ?
C32 C70 1.518(11) . ?
C32 C40 1.539(12) . ?
C34 C35 1.400(11) . ?
C34 C39 1.421(10) . ?
C35 C36 1.397(11) . ?
C35 C71 1.530(10) . ?
C36 C37 1.408(11) . ?
C37 C38 1.357(12) . ?
C38 C39 1.373(10) . ?
C39 C73 1.492(11) . ?
C42 C43 1.540(9) . ?
C43 C75 1.416(9) . ?
C43 C76' 1.423(9) . ?
C43 C75' 1.451(9) . ?
C43 C44 1.458(9) . ?
C43 C76 1.521(9) . ?
C44 C45 1.511(10) . ?
C45 C77 1.494(12) . ?
C45 C78 1.518(10) . ?
C46 C47 1.536(9) . ?
C47 C86 1.518(9) . ?
C47 C85 1.537(9) . ?
C47 C48 1.546(8) . ?
C48 C49 1.514(11) . ?
C49 C87 1.512(10) . ?
C49 C88 1.550(10) . ?
C50 C55 1.390(13) . ?
C50 C51 1.396(12) . ?
C51 C52 1.395(13) . ?
C51 C95 1.613(17) . ?
C52 C53 1.390(14) . ?
C53 C54 1.401(14) . ?
C54 C55 1.388(13) . ?
C55 C97 1.56(2) . ?
C97 C99 1.42(2) . ?
C97 C98 1.43(2) . ?
C99 C98 2.02(3) . ?
C50' C51' 1.384(17) . ?
C50' C55' 1.396(17) . ?
C51' C95 0.88(3) . ?
C51' C52' 1.399(17) . ?
C51' C11B 1.98(3) . ?
C51' C96 1.99(3) . ?
C52' C53' 1.399(17) . ?
C52' C95 1.96(2) . ?
C53' C54' 1.375(18) . ?
C54' C55' 1.405(17) . ?
C55' C97' 1.55(3) . ?
C97' C99' 1.76(3) . ?
C97' C98 1.76(3) . ?
C64 C65 1.404(9) . ?
C64 C69 1.419(10) . ?
C65 C66 1.391(9) . ?
C65 C100 1.486(11) . ?
C66 C67 1.381(13) . ?
C67 C68 1.391(12) . ?
C68 C69 1.382(8) . ?
C69 C102 1.502(10) . ?
C71 C72 1.499(12) . ?
C71 C104 1.565(11) . ?
C73 C105 1.534(11) . ?
C73 C74 1.568(10) . ?
C75 C76 1.69(2) . ?
C75' C76' 1.38(2) . ?
C79 C84 1.412(7) . ?
C79 C80 1.417(8) . ?
C80 C81 1.388(9) . ?
C80 C106 1.519(8) . ?
C81 C82 1.373(10) . ?
C82 C83 1.402(10) . ?
C83 C84 1.391(9) . ?
C84 C108 1.499(9) . ?
C89 C90 1.397(11) . ?
C89 C94 1.416(9) . ?
C90 C91 1.354(13) . ?
C90 C110 1.514(10) . ?
C91 C92 1.386(13) . ?
C92 C93 1.375(14) . ?
C93 C94 1.390(12) . ?
C94 C112 1.495(10) . ?
C95 C96 1.518(17) . ?
C95 C11B 1.539(9) . ?
C95 C11A 1.551(10) . ?
C100 C101 1.535(10) . ?
C100 C114 1.545(9) . ?
C102 C103 1.548(9) . ?
C102 C115 1.565(9) . ?
C106 C107 1.522(9) . ?
C106 C116 1.550(9) . ?
C108 C109 1.505(10) . ?
C108 C117 1.569(8) . ?
C110 C122 1.532(17) . ?
C110 C111 1.558(15) . ?
C112 C113 1.547(11) . ?
C112 C118 1.556(9) . ?
